data_7111996
loop_
_publ_author_name
'Ross McLellan'
'Julien Reze'
'Stephanie M. Taylor'
'Ruaraidh D. McIntosh'
'Euan K. Brechin'
'Scott J. Dalgarno'

_publ_section_title
;
 Discovering the pivotal role of carbonate in the formation of a
 bis-phenolate supported Co15 cluster
;
_journal_name_full Chem.Commun.
_journal_page_first 2202
_journal_paper_doi 10.1039/c4cc00167b
_journal_volume 50
_journal_year 2014
_chemical_formula_sum 'C196.5 H284 Co15 N13 O61'
_chemical_formula_weight 4688.47
_chemical_name_common Co15(bisphenolate)6(carbonate3)
_chemical_name_systematic
; 
 ? 
;
_space_group_IT_number 2
_symmetry_cell_setting triclinic
_symmetry_space_group_name_Hall '-P 1'
_symmetry_space_group_name_H-M 'P -1'
_atom_sites_solution_hydrogens geom
_atom_sites_solution_primary direct
_atom_sites_solution_secondary difmap
_audit_creation_method SHELXL-97
_cell_angle_alpha 85.462(2)
_cell_angle_beta 71.615(2)
_cell_angle_gamma 64.348(2)
_cell_formula_units_Z 2
_cell_length_a 20.8311(10)
_cell_length_b 22.9871(11)
_cell_length_c 29.1866(13)
_cell_measurement_reflns_used 9838
_cell_measurement_temperature 100(2)
_cell_measurement_theta_max 22.03
_cell_measurement_theta_min 2.36
_cell_volume 11928.4(10)
_computing_cell_refinement 'SAINT (Bruker, 1998)'
_computing_data_collection 'Apex II'
_computing_data_reduction 'SAINT (Bruker, 1998)'
_computing_molecular_graphics 'XSeed (Barbour, 2001)'
_computing_publication_material 'local program'
_computing_structure_refinement 'SHELXL-97 (Sheldrick, 1997)'
_computing_structure_solution 'SHELXS-97 (Sheldrick, 1990)'
_diffrn_ambient_temperature 100(2)
_diffrn_measured_fraction_theta_full 0.988
_diffrn_measured_fraction_theta_max 0.988
_diffrn_measurement_device_type 'Bruker X8 Apex II CCD Diffractometer'
_diffrn_measurement_method '\f and \w scans'
_diffrn_radiation_monochromator graphite
_diffrn_radiation_source 'fine-focus sealed tube'
_diffrn_radiation_type MoK\a
_diffrn_radiation_wavelength 0.71073
_diffrn_reflns_av_R_equivalents 0.0480
_diffrn_reflns_av_sigmaI/netI 0.0746
_diffrn_reflns_limit_h_max 22
_diffrn_reflns_limit_h_min -22
_diffrn_reflns_limit_k_max 24
_diffrn_reflns_limit_k_min -24
_diffrn_reflns_limit_l_max 31
_diffrn_reflns_limit_l_min -29
_diffrn_reflns_number 114209
_diffrn_reflns_theta_full 22.72
_diffrn_reflns_theta_max 22.72
_diffrn_reflns_theta_min 0.98
_exptl_absorpt_coefficient_mu 1.077
_exptl_absorpt_correction_T_max 0.7745
_exptl_absorpt_correction_T_min 0.6725
_exptl_absorpt_correction_type multi-scan
_exptl_absorpt_process_details Bruker-SADABS
_exptl_crystal_colour Red
_exptl_crystal_density_diffrn 1.305
_exptl_crystal_density_method 'not measured'
_exptl_crystal_description Block
_exptl_crystal_F_000 4374
_exptl_crystal_size_max 0.40
_exptl_crystal_size_mid 0.30
_exptl_crystal_size_min 0.25
_platon_squeeze_details
;
Squeeze indicates a very large solvent volume in the 
unit cell. As stated in the manuscript it was possible
to identify one MeOH and 5 DMF per asymmetric unit 
from the electron density map. The remaining density 
was too diffuse to readily identify solvent type. 
Elemental analysis on the identifiable solvent was 
consistent with the formula we used for our
calculations, accounting for 436 electrons in the unit
cell. We propose that additional solvent loss from the 
sample may be due to crystallisation with Et2O, the 
solvent used for vapour diffusion and crystal growth. 
This is also consistent with observations that PXRD 
does not match upon prolonged standing of ground 
crystalline material studied and the solvent dependent
nature of the crystals (that can be observed upon
grinding and standing).   
;
_refine_diff_density_max 1.552
_refine_diff_density_min -1.377
_refine_diff_density_rms 0.139
_refine_ls_extinction_method none
_refine_ls_goodness_of_fit_ref 1.481
_refine_ls_hydrogen_treatment constr
_refine_ls_matrix_type full
_refine_ls_number_parameters 1816
_refine_ls_number_reflns 31699
_refine_ls_number_restraints 194
_refine_ls_restrained_S_all 1.494
_refine_ls_R_factor_all 0.1266
_refine_ls_R_factor_gt 0.0895
_refine_ls_shift/su_max 0.001
_refine_ls_shift/su_mean 0.000
_refine_ls_structure_factor_coef Fsqd
_refine_ls_weighting_details 'calc w=1/[\s^2^(Fo^2^)+(0.1000P)^2^+0.0000P] where P=(Fo^2^+2Fc^2^)/3'
_refine_ls_weighting_scheme calc
_refine_ls_wR_factor_gt 0.2377
_refine_ls_wR_factor_ref 0.2523
_reflns_number_gt 18732
_reflns_number_total 31699
_reflns_threshold_expression >2sigma(I)
_cod_data_source_file c4cc00167b.txt
_cod_data_source_block 1
_cod_original_sg_symbol_H-M P-1
_cod_original_formula_sum 'C196.50 H284 Co15 N13 O61'
_cod_database_code 7111996

loop_
_symmetry_equiv_pos_as_xyz
'x, y, z'
'-x, -y, -z'

loop_
_atom_site_label
_atom_site_type_symbol
_atom_site_fract_x
_atom_site_fract_y
_atom_site_fract_z
_atom_site_U_iso_or_equiv
_atom_site_adp_type
_atom_site_occupancy
_atom_site_symmetry_multiplicity
_atom_site_calc_flag
_atom_site_refinement_flags
_atom_site_disorder_assembly
_atom_site_disorder_group
Co1 Co 0.99224(7) 0.15159(5) 0.84237(4) 0.0514(4) Uani 1 1 d . J .
O1 O 1.1823(5) 0.1625(4) 0.7967(3) 0.093(2) Uani 1 1 d . . .
C1 C 1.1365(7) 0.2288(6) 0.8113(4) 0.082(3) Uani 1 1 d . . .
H1A H 1.0958 0.2449 0.7964 0.098 Uiso 1 1 calc R . .
H1B H 1.1670 0.2532 0.7988 0.098 Uiso 1 1 calc R . .
Co2 Co 0.95604(7) 0.11320(5) 0.75559(4) 0.0430(3) Uani 1 1 d . . .
O2 O 0.9940(4) 0.2332(3) 0.8632(2) 0.0578(18) Uani 1 1 d . . .
C2 C 1.1030(8) 0.2420(5) 0.8642(4) 0.081(4) Uani 1 1 d . . .
Co3 Co 0.79034(7) 0.15227(5) 0.76521(4) 0.0473(3) Uani 1 1 d . . .
O3 O 0.8223(4) 0.3379(3) 0.9076(2) 0.0639(18) Uani 1 1 d . . .
C3 C 1.1423(8) 0.2572(7) 0.8910(4) 0.104(5) Uani 1 1 d . . .
H3 H 1.1891 0.2580 0.8741 0.125 Uiso 1 1 calc R . .
Co4 Co 0.73960(7) 0.19398(6) 0.67360(4) 0.0510(3) Uani 1 1 d . . .
O4 O 0.6640(5) 0.4354(3) 0.9394(2) 0.085(2) Uani 1 1 d . . .
C4 C 1.1143(9) 0.2704(7) 0.9396(5) 0.103(5) Uani 1 1 d . . .
Co5 Co 0.78238(6) 0.30945(5) 0.64621(4) 0.0413(3) Uani 1 1 d . . .
O5 O 0.7545(6) 0.5739(4) 0.8481(3) 0.1266(17) Uani 1 1 d D . .
C5 C 1.0426(8) 0.2727(6) 0.9632(4) 0.095(4) Uani 1 1 d . . .
H5 H 1.0214 0.2828 0.9972 0.113 Uiso 1 1 calc R . .
Co6 Co 0.71545(7) 0.42456(5) 0.72120(4) 0.0485(3) Uani 1 1 d . . .
O6 O 0.8973(4) 0.4691(3) 0.7590(2) 0.0626(18) Uani 1 1 d . . .
C6 C 1.0016(7) 0.2604(5) 0.9382(4) 0.072(3) Uani 1 1 d . . .
Co7 Co 0.81640(8) 0.48942(6) 0.72843(5) 0.0567(4) Uani 1 1 d . . .
O7 O 1.0454(3) 0.3455(3) 0.6992(2) 0.0497(15) Uani 1 1 d . . .
C7 C 1.0332(6) 0.2430(4) 0.8874(4) 0.059(3) Uani 1 1 d . . .
Co8 Co 0.94643(7) 0.37278(5) 0.75291(4) 0.0496(3) Uani 1 1 d . . .
O8 O 1.1744(3) 0.2288(3) 0.6476(2) 0.0587(17) Uani 1 1 d D . .
C8 C 0.9244(7) 0.2667(5) 0.9640(4) 0.078(4) Uani 1 1 d . . .
H8A H 0.9246 0.2445 0.9945 0.093 Uiso 1 1 calc R . .
H8B H 0.9107 0.2443 0.9437 0.093 Uiso 1 1 calc R . .
Co9 Co 0.90864(8) 0.30140(5) 0.84442(4) 0.0514(4) Uani 1 1 d . . .
O9 O 0.8631(4) 0.5293(3) 0.6610(3) 0.088(2) Uani 1 1 d . . .
C9 C 0.8652(7) 0.3356(5) 0.9759(4) 0.082(4) Uani 1 1 d . . .
Co10 Co 0.72492(8) 0.33977(6) 0.90153(4) 0.0647(4) Uani 1 1 d . . .
O10 O 0.7325(3) 0.5038(3) 0.7007(2) 0.0576(17) Uani 1 1 d . . .
C10 C 0.8606(8) 0.3703(6) 1.0165(4) 0.091(4) Uani 1 1 d . . .
H10 H 0.8918 0.3479 1.0359 0.110 Uiso 1 1 calc R . .
Co11 Co 0.66104(7) 0.25825(6) 0.85811(4) 0.0583(4) Uani 1 1 d . M .
O11 O 0.6141(3) 0.4575(3) 0.7722(2) 0.0563(16) Uani 1 1 d . . .
C11 C 0.8124(10) 0.4348(7) 1.0284(4) 0.116(5) Uani 1 1 d D A .
Co12 Co 0.62083(7) 0.40682(6) 0.83326(5) 0.0607(4) Uani 1 1 d . . .
O12 O 0.5136(4) 0.4092(3) 0.8372(3) 0.084(2) Uani 1 1 d . . .
C12 C 0.7648(9) 0.4663(6) 0.9995(5) 0.114(5) Uani 1 1 d . . .
H12 H 0.7289 0.5101 1.0074 0.137 Uiso 1 1 calc R . .
Co13 Co 1.06404(6) 0.13844(5) 0.65110(4) 0.0457(3) Uani 1 1 d . I .
O13 O 0.6238(4) 0.2116(4) 0.6887(3) 0.0906(11) Uani 1 1 d . . .
C13 C 0.7712(8) 0.4323(5) 0.9595(4) 0.087(4) Uani 1 1 d . . .
Co14 Co 0.96931(6) 0.24861(6) 0.59144(4) 0.0449(3) Uani 1 1 d . N .
O14 O 0.7156(3) 0.2734(3) 0.6354(2) 0.0510(16) Uani 1 1 d . . .
C14 C 0.8199(7) 0.3692(5) 0.9469(3) 0.068(3) Uani 1 1 d . . .
Co15 Co 1.05952(7) 0.27994(6) 0.64962(4) 0.0481(3) Uani 1 1 d . K .
O15 O 0.8638(3) 0.2948(2) 0.58226(18) 0.0405(14) Uani 1 1 d . . .
C15 C 0.7129(8) 0.4653(5) 0.9326(4) 0.092(4) Uani 1 1 d . . .
H15A H 0.6831 0.5114 0.9444 0.110 Uiso 1 1 calc R . .
H15B H 0.7393 0.4635 0.8976 0.110 Uiso 1 1 calc R . .
O16 O 1.0020(3) 0.3109(3) 0.5404(2) 0.0550(16) Uani 1 1 d . . .
C16 C 1.1564(12) 0.2841(11) 0.9686(6) 0.171(4) Uani 1 1 d . . .
O17 O 0.9477(5) 0.1156(3) 0.9121(2) 0.086(2) Uani 1 1 d . . .
C17 C 1.2158(10) 0.3000(9) 0.9390(5) 0.171(4) Uani 1 1 d . . .
H17A H 1.2297 0.3214 0.9593 0.257 Uiso 1 1 calc R . .
H17B H 1.1985 0.3291 0.9146 0.257 Uiso 1 1 calc R . .
H17C H 1.2594 0.2603 0.9228 0.257 Uiso 1 1 calc R . .
O18 O 0.9890(3) 0.0770(3) 0.81292(19) 0.0512(16) Uani 1 1 d . . .
C18 C 1.1645(10) 0.2415(9) 1.0093(5) 0.171(4) Uani 1 1 d . . .
H18A H 1.2003 0.1972 0.9966 0.257 Uiso 1 1 calc R . .
H18B H 1.1157 0.2423 1.0276 0.257 Uiso 1 1 calc R . .
H18C H 1.1827 0.2569 1.0307 0.257 Uiso 1 1 calc R . .
O19 O 1.0461(3) 0.0693(2) 0.69644(18) 0.0436(14) Uani 1 1 d . . .
C19 C 1.0990(10) 0.3585(10) 0.9985(5) 0.171(4) Uani 1 1 d . . .
H19A H 1.1257 0.3703 1.0157 0.257 Uiso 1 1 calc R . .
H19B H 1.0541 0.3571 1.0218 0.257 Uiso 1 1 calc R . .
H19C H 1.0844 0.3907 0.9752 0.257 Uiso 1 1 calc R . .
O20 O 1.0891(4) 0.0741(3) 0.5924(2) 0.0628(18) Uani 1 1 d . . .
O21 O 0.7912(7) 0.1221(4) 0.6127(3) 0.155(4) Uani 1 1 d D . .
O22 O 0.7667(4) 0.1181(3) 0.7148(2) 0.0603(17) Uani 1 1 d . . .
O23 O 0.7042(3) 0.1653(3) 0.8270(2) 0.0521(15) Uani 1 1 d . . .
O24 O 0.6495(4) 0.2157(4) 0.9265(2) 0.084(2) Uani 1 1 d D . .
O25 O 0.8372(3) 0.2096(2) 0.65637(19) 0.0432(14) Uani 1 1 d . . .
C25 C 0.8073(10) 0.4716(7) 1.0720(4) 0.149(6) Uani 1 1 d D . .
O26 O 0.8891(3) 0.1532(2) 0.71101(19) 0.0432(14) Uani 1 1 d . . .
C26 C 0.8914(12) 0.4621(13) 1.0630(9) 0.149(6) Uani 0.50 1 d PD A 1
H26A H 0.9082 0.4802 1.0325 0.223 Uiso 0.50 1 calc PR A 1
H26B H 0.9245 0.4159 1.0614 0.223 Uiso 0.50 1 calc PR A 1
H26C H 0.8928 0.4844 1.0897 0.223 Uiso 0.50 1 calc PR A 1
O27 O 0.9552(3) 0.1858(2) 0.64759(19) 0.0424(14) Uani 1 1 d . . .
C28 C 0.7822(17) 0.4422(13) 1.1183(8) 0.149(6) Uani 0.50 1 d PD A 1
H28A H 0.8137 0.3954 1.1151 0.223 Uiso 0.50 1 calc PR A 1
H28B H 0.7298 0.4504 1.1249 0.223 Uiso 0.50 1 calc PR A 1
H28C H 0.7869 0.4616 1.1451 0.223 Uiso 0.50 1 calc PR A 1
O28 O 0.7596(3) 0.4393(3) 0.7744(2) 0.0514(15) Uani 1 1 d . . .
C29 C 0.7213(11) 0.5164(12) 1.0982(9) 0.149(6) Uani 0.50 1 d PD A 2
H29A H 0.6938 0.4897 1.1078 0.223 Uiso 0.50 1 calc PR A 2
H29B H 0.7007 0.5479 1.0760 0.223 Uiso 0.50 1 calc PR A 2
H29C H 0.7163 0.5393 1.1270 0.223 Uiso 0.50 1 calc PR A 2
O29 O 0.8482(4) 0.3737(3) 0.80672(19) 0.0512(16) Uani 1 1 d . . .
C31 C 0.8471(18) 0.5125(14) 1.0524(8) 0.149(6) Uani 0.50 1 d PD A 2
H31A H 0.9008 0.4849 1.0383 0.223 Uiso 0.50 1 calc PR A 2
H31B H 0.8394 0.5415 1.0785 0.223 Uiso 0.50 1 calc PR A 2
H31C H 0.8275 0.5383 1.0274 0.223 Uiso 0.50 1 calc PR A 2
O30 O 0.7285(3) 0.3867(3) 0.8373(2) 0.0539(16) Uani 1 1 d . . .
O31 O 0.8232(3) 0.3647(3) 0.67352(19) 0.0410(14) Uani 1 1 d . . .
O32 O 0.9489(3) 0.3133(3) 0.6453(2) 0.0450(15) Uani 1 1 d . . .
O33 O 0.8939(3) 0.3969(3) 0.6985(2) 0.0465(15) Uani 1 1 d . . .
O34 O 0.7625(4) 0.2528(3) 0.8599(2) 0.0551(16) Uani 1 1 d . . .
O35 O 0.8478(3) 0.1755(3) 0.8032(2) 0.0473(15) Uani 1 1 d . . .
C35 C 0.8260(8) 0.5306(6) 0.8575(5) 0.1266(17) Uani 1 1 d D . .
H35A H 0.8390 0.4841 0.8532 0.152 Uiso 1 1 calc R . .
H35B H 0.8276 0.5406 0.8894 0.152 Uiso 1 1 calc R . .
O36 O 0.8830(4) 0.2199(3) 0.84918(19) 0.0497(15) Uani 1 1 d . . .
C36 C 0.8716(9) 0.5543(7) 0.8156(5) 0.1266(17) Uani 1 1 d D . .
O37 O 0.6711(3) 0.3150(3) 0.7977(2) 0.0509(15) Uani 1 1 d . . .
C37 C 0.8869(9) 0.6031(6) 0.8278(5) 0.1266(17) Uani 1 1 d . . .
H37 H 0.8555 0.6312 0.8560 0.152 Uiso 1 1 calc R . .
O38 O 0.7171(3) 0.2377(3) 0.74054(19) 0.0452(14) Uani 1 1 d . . .
C38 C 0.9532(10) 0.6101(7) 0.7957(6) 0.1266(17) Uani 1 1 d D B .
O39 O 0.7177(3) 0.3326(3) 0.72069(19) 0.0455(14) Uani 1 1 d . . .
C39 C 0.9960(10) 0.5697(6) 0.7560(5) 0.1266(17) Uani 1 1 d . . .
H39 H 1.0395 0.5737 0.7359 0.152 Uiso 1 1 calc R . .
O40 O 1.0082(3) 0.1705(3) 0.76761(18) 0.0439(14) Uani 1 1 d . . .
C40 C 0.9792(10) 0.5220(7) 0.7431(6) 0.1266(17) Uani 1 1 d . . .
O41 O 1.0355(3) 0.2166(3) 0.6996(2) 0.0482(15) Uani 1 1 d . . .
C41 C 0.9167(10) 0.5136(7) 0.7728(6) 0.1266(17) Uani 1 1 d . . .
O42 O 0.9738(3) 0.2768(3) 0.76945(19) 0.0448(14) Uani 1 1 d . . .
C42 C 1.0302(6) 0.4769(5) 0.6981(4) 0.068(3) Uani 1 1 d . . .
H42A H 1.0482 0.5021 0.6724 0.082 Uiso 1 1 calc R . .
H42B H 1.0004 0.4609 0.6867 0.082 Uiso 1 1 calc R . .
O43 O 1.0734(3) 0.2086(3) 0.6029(2) 0.0518(15) Uani 1 1 d U . .
C43 C 1.0987(7) 0.4184(5) 0.7053(4) 0.070(3) Uani 1 1 d . . .
O44 O 0.6261(4) 0.3487(3) 0.8920(2) 0.0697(19) Uani 1 1 d U . .
C44 C 1.1556(8) 0.4255(6) 0.7127(4) 0.088(4) Uani 1 1 d . . .
H44 H 1.1506 0.4685 0.7140 0.106 Uiso 1 1 calc R . .
O45 O 0.7532(4) 0.5794(3) 0.7692(3) 0.105(3) Uani 1 1 d D . .
C45 C 1.2183(9) 0.3784(8) 0.7184(4) 0.106(5) Uani 1 1 d D C .
C46 C 1.2271(7) 0.3152(7) 0.7121(4) 0.093(4) Uani 1 1 d . . .
H46 H 1.2717 0.2794 0.7136 0.111 Uiso 1 1 calc R . .
C47 C 1.1700(6) 0.3044(6) 0.7033(3) 0.071(3) Uani 1 1 d D . .
C48 C 1.1041(6) 0.3569(5) 0.7028(3) 0.057(3) Uani 1 1 d . . .
C49 C 1.1831(5) 0.2351(5) 0.6947(3) 0.065(3) Uani 1 1 d D . .
H49A H 1.2342 0.2047 0.6948 0.078 Uiso 1 1 calc R . .
H49B H 1.1465 0.2246 0.7206 0.078 Uiso 1 1 calc R . .
C50 C 0.9696(9) 0.6636(6) 0.8109(5) 0.1266(17) Uani 1 1 d D . .
C51 C 0.9997(16) 0.6401(11) 0.8530(8) 0.1266(17) Uani 0.50 1 d PD B 2
H51A H 0.9657 0.6261 0.8776 0.190 Uiso 0.50 1 calc PR B 2
H51B H 1.0036 0.6753 0.8671 0.190 Uiso 0.50 1 calc PR B 2
H51C H 1.0494 0.6037 0.8417 0.190 Uiso 0.50 1 calc PR B 2
C52 C 0.9355(15) 0.6844(12) 0.8655(6) 0.1266(17) Uani 0.50 1 d PD B 1
H52A H 0.9525 0.6465 0.8841 0.190 Uiso 0.50 1 calc PR B 1
H52B H 0.8806 0.7040 0.8745 0.190 Uiso 0.50 1 calc PR B 1
H52C H 0.9515 0.7160 0.8726 0.190 Uiso 0.50 1 calc PR B 1
C53 C 0.8903(11) 0.7254(10) 0.8291(10) 0.1266(17) Uani 0.50 1 d PD B 2
H53A H 0.8569 0.7149 0.8570 0.190 Uiso 0.50 1 calc PR B 2
H53B H 0.8678 0.7375 0.8029 0.190 Uiso 0.50 1 calc PR B 2
H53C H 0.8975 0.7616 0.8385 0.190 Uiso 0.50 1 calc PR B 2
C54 C 0.9465(17) 0.7192(10) 0.7788(9) 0.1266(17) Uani 0.50 1 d PD B 1
H54A H 0.9610 0.7521 0.7854 0.190 Uiso 0.50 1 calc PR B 1
H54B H 0.8921 0.7382 0.7856 0.190 Uiso 0.50 1 calc PR B 1
H54C H 0.9716 0.7030 0.7448 0.190 Uiso 0.50 1 calc PR B 1
C55 C 1.0208(15) 0.6828(12) 0.7692(7) 0.1266(17) Uani 0.50 1 d PD B 2
H55A H 1.0346 0.7126 0.7816 0.190 Uiso 0.50 1 calc PR B 2
H55B H 0.9945 0.7041 0.7457 0.190 Uiso 0.50 1 calc PR B 2
H55C H 1.0661 0.6441 0.7534 0.190 Uiso 0.50 1 calc PR B 2
C56 C 1.0584(11) 0.6306(10) 0.7990(9) 0.1266(17) Uani 0.50 1 d PD B 1
H56A H 1.0733 0.5923 0.8176 0.190 Uiso 0.50 1 calc PR B 1
H56B H 1.0742 0.6614 0.8077 0.190 Uiso 0.50 1 calc PR B 1
H56C H 1.0823 0.6178 0.7644 0.190 Uiso 0.50 1 calc PR B 1
C57 C 1.2802(7) 0.3879(7) 0.7305(5) 0.132(4) Uani 1 1 d D . .
C58 C 1.2840(15) 0.3574(14) 0.7791(8) 0.132(4) Uani 0.50 1 d PD C 2
H58A H 1.2336 0.3740 0.8026 0.199 Uiso 0.50 1 calc PR C 2
H58B H 1.3164 0.3686 0.7913 0.199 Uiso 0.50 1 calc PR C 2
H58C H 1.3047 0.3103 0.7743 0.199 Uiso 0.50 1 calc PR C 2
C59 C 1.2543(13) 0.4198(14) 0.7799(7) 0.132(4) Uani 0.50 1 d PD C 1
H59A H 1.2954 0.4254 0.7853 0.199 Uiso 0.50 1 calc PR C 1
H59B H 1.2387 0.3927 0.8043 0.199 Uiso 0.50 1 calc PR C 1
H59C H 1.2118 0.4622 0.7824 0.199 Uiso 0.50 1 calc PR C 1
C60 C 1.2447(13) 0.4655(9) 0.7469(10) 0.132(4) Uani 0.50 1 d PD C 2
H60A H 1.1981 0.4775 0.7739 0.199 Uiso 0.50 1 calc PR C 2
H60B H 1.2341 0.4912 0.7195 0.199 Uiso 0.50 1 calc PR C 2
H60C H 1.2808 0.4739 0.7569 0.199 Uiso 0.50 1 calc PR C 2
C61 C 1.3140(15) 0.4221(13) 0.6885(8) 0.132(4) Uani 0.50 1 d PD C 1
H61A H 1.3296 0.3978 0.6577 0.199 Uiso 0.50 1 calc PR C 1
H61B H 1.3576 0.4239 0.6933 0.199 Uiso 0.50 1 calc PR C 1
H61C H 1.2763 0.4661 0.6878 0.199 Uiso 0.50 1 calc PR C 1
C62 C 1.3475(12) 0.3720(14) 0.6899(7) 0.132(4) Uani 0.50 1 d PD C 2
H62A H 1.3841 0.3801 0.6995 0.199 Uiso 0.50 1 calc PR C 2
H62B H 1.3354 0.3988 0.6632 0.199 Uiso 0.50 1 calc PR C 2
H62C H 1.3688 0.3262 0.6792 0.199 Uiso 0.50 1 calc PR C 2
C63 C 1.3519(13) 0.3178(9) 0.7288(10) 0.132(4) Uani 0.50 1 d PD C 1
H63A H 1.3694 0.2943 0.6975 0.199 Uiso 0.50 1 calc PR C 1
H63B H 1.3364 0.2923 0.7547 0.199 Uiso 0.50 1 calc PR C 1
H63C H 1.3926 0.3251 0.7333 0.199 Uiso 0.50 1 calc PR C 1
C64 C 0.8350(6) 0.5274(5) 0.6198(5) 0.089(4) Uani 1 1 d . . .
H64A H 0.8447 0.4826 0.6120 0.107 Uiso 1 1 calc R . .
H64B H 0.8604 0.5435 0.5906 0.107 Uiso 1 1 calc R . .
C65 C 0.7485(7) 0.5722(5) 0.6372(4) 0.077(3) Uani 1 1 d . . .
C66 C 0.7188(9) 0.6264(6) 0.6142(5) 0.114(5) Uani 1 1 d . . .
H66 H 0.7505 0.6361 0.5865 0.137 Uiso 1 1 calc R . .
C67 C 0.6422(11) 0.6682(6) 0.6307(5) 0.113(5) Uani 1 1 d D D .
C68 C 0.5960(8) 0.6563(5) 0.6750(6) 0.101(4) Uani 1 1 d . . .
H68 H 0.5448 0.6858 0.6881 0.121 Uiso 1 1 calc R . .
C69 C 0.6273(7) 0.6009(5) 0.6989(4) 0.071(3) Uani 1 1 d . . .
C70 C 0.7013(7) 0.5576(4) 0.6794(4) 0.060(3) Uani 1 1 d . . .
C71 C 0.5822(6) 0.5906(4) 0.7497(4) 0.073(3) Uani 1 1 d . . .
H71A H 0.6175 0.5640 0.7674 0.088 Uiso 1 1 calc R . .
H71B H 0.5496 0.6330 0.7681 0.088 Uiso 1 1 calc R . .
C72 C 0.5344(6) 0.5575(5) 0.7471(4) 0.074(3) Uani 1 1 d . . .
C73 C 0.4677(7) 0.5931(5) 0.7343(5) 0.100(4) Uani 1 1 d . . .
H73 H 0.4578 0.6353 0.7235 0.120 Uiso 1 1 calc R . .
C74 C 0.4166(7) 0.5682(6) 0.7370(5) 0.107(5) Uani 1 1 d D E .
C75 C 0.4296(6) 0.5067(5) 0.7561(4) 0.086(3) Uani 1 1 d . . .
H75 H 0.3941 0.4897 0.7602 0.103 Uiso 1 1 calc R . .
C76 C 0.4960(6) 0.4705(5) 0.7691(4) 0.065(3) Uani 1 1 d . . .
C77 C 0.5471(6) 0.4946(5) 0.7633(4) 0.063(3) Uani 1 1 d . . .
C78 C 0.5054(6) 0.4092(5) 0.7905(4) 0.074(3) Uani 1 1 d . . .
H78A H 0.4612 0.4013 0.7933 0.089 Uiso 1 1 calc R . .
H78B H 0.5503 0.3737 0.7692 0.089 Uiso 1 1 calc R . .
C79 C 0.6048(9) 0.7301(6) 0.6053(6) 0.153(5) Uani 1 1 d D . .
C80 C 0.6310(17) 0.7108(12) 0.5497(7) 0.153(5) Uani 0.50 1 d PD D 1
H80A H 0.6859 0.6895 0.5374 0.230 Uiso 0.50 1 calc PR D 1
H80B H 0.6123 0.7497 0.5323 0.230 Uiso 0.50 1 calc PR D 1
H80C H 0.6110 0.6811 0.5447 0.230 Uiso 0.50 1 calc PR D 1
C81 C 0.6607(13) 0.7372(14) 0.5585(9) 0.153(5) Uani 0.50 1 d PD D 2
H81A H 0.6810 0.6994 0.5360 0.230 Uiso 0.50 1 calc PR D 2
H81B H 0.7017 0.7402 0.5662 0.230 Uiso 0.50 1 calc PR D 2
H81C H 0.6348 0.7764 0.5435 0.230 Uiso 0.50 1 calc PR D 2
C82 C 0.6376(17) 0.7766(13) 0.6118(12) 0.153(5) Uani 0.50 1 d PD D 1
H82A H 0.6924 0.7546 0.5995 0.230 Uiso 0.50 1 calc PR D 1
H82B H 0.6217 0.7895 0.6463 0.230 Uiso 0.50 1 calc PR D 1
H82C H 0.6194 0.8150 0.5939 0.230 Uiso 0.50 1 calc PR D 1
C83 C 0.5683(18) 0.7908(11) 0.6415(8) 0.153(5) Uani 0.50 1 d PD D 2
H83A H 0.5365 0.7834 0.6719 0.230 Uiso 0.50 1 calc PR D 2
H83B H 0.5379 0.8287 0.6274 0.230 Uiso 0.50 1 calc PR D 2
H83C H 0.6078 0.7982 0.6477 0.230 Uiso 0.50 1 calc PR D 2
C84 C 0.5194(11) 0.7604(14) 0.6252(10) 0.153(5) Uani 0.50 1 d PD D 1
H84A H 0.5014 0.7286 0.6218 0.230 Uiso 0.50 1 calc PR D 1
H84B H 0.4986 0.7980 0.6071 0.230 Uiso 0.50 1 calc PR D 1
H84C H 0.5033 0.7742 0.6595 0.230 Uiso 0.50 1 calc PR D 1
C85 C 0.5395(15) 0.7270(14) 0.5913(11) 0.153(5) Uani 0.50 1 d PD D 2
H85A H 0.5029 0.7226 0.6205 0.230 Uiso 0.50 1 calc PR D 2
H85B H 0.5600 0.6897 0.5684 0.230 Uiso 0.50 1 calc PR D 2
H85C H 0.5150 0.7667 0.5764 0.230 Uiso 0.50 1 calc PR D 2
C86 C 0.3441(7) 0.6097(7) 0.7229(6) 0.137(5) Uani 1 1 d D . .
C87 C 0.3493(15) 0.5636(11) 0.6832(9) 0.137(5) Uani 0.50 1 d PD E 2
H87A H 0.3957 0.5534 0.6563 0.206 Uiso 0.50 1 calc PR E 2
H87B H 0.3061 0.5852 0.6712 0.206 Uiso 0.50 1 calc PR E 2
H87C H 0.3492 0.5235 0.6974 0.206 Uiso 0.50 1 calc PR E 2
C88 C 0.3620(14) 0.6279(14) 0.6704(7) 0.137(5) Uani 0.50 1 d PD E 1
H88A H 0.3976 0.6469 0.6643 0.206 Uiso 0.50 1 calc PR E 1
H88B H 0.3158 0.6593 0.6645 0.206 Uiso 0.50 1 calc PR E 1
H88C H 0.3841 0.5890 0.6487 0.206 Uiso 0.50 1 calc PR E 1
C89 C 0.3551(15) 0.6671(11) 0.6956(10) 0.137(5) Uani 0.50 1 d PD E 2
H89A H 0.4011 0.6505 0.6679 0.206 Uiso 0.50 1 calc PR E 2
H89B H 0.3590 0.6947 0.7176 0.206 Uiso 0.50 1 calc PR E 2
H89C H 0.3121 0.6925 0.6841 0.206 Uiso 0.50 1 calc PR E 2
C90 C 0.3011(14) 0.6749(11) 0.7569(9) 0.137(5) Uani 0.50 1 d PD E 1
H90A H 0.2878 0.6646 0.7908 0.206 Uiso 0.50 1 calc PR E 1
H90B H 0.2555 0.7033 0.7490 0.206 Uiso 0.50 1 calc PR E 1
H90C H 0.3338 0.6969 0.7518 0.206 Uiso 0.50 1 calc PR E 1
C91 C 0.2769(12) 0.6286(14) 0.7656(7) 0.137(5) Uani 0.50 1 d PD E 2
H91A H 0.2736 0.5897 0.7803 0.206 Uiso 0.50 1 calc PR E 2
H91B H 0.2322 0.6542 0.7559 0.206 Uiso 0.50 1 calc PR E 2
H91C H 0.2801 0.6545 0.7892 0.206 Uiso 0.50 1 calc PR E 2
C92 C 0.2864(14) 0.5807(13) 0.7335(11) 0.137(5) Uani 0.50 1 d PD E 1
H92A H 0.2762 0.5684 0.7670 0.206 Uiso 0.50 1 calc PR E 1
H92B H 0.3069 0.5425 0.7115 0.206 Uiso 0.50 1 calc PR E 1
H92C H 0.2397 0.6130 0.7287 0.206 Uiso 0.50 1 calc PR E 1
C93 C 0.5639(6) 0.2904(6) 0.6921(4) 0.0906(11) Uani 1 1 d . . .
H93A H 0.5717 0.3173 0.7128 0.109 Uiso 1 1 calc R . .
H93B H 0.5109 0.2973 0.7037 0.109 Uiso 1 1 calc R . .
C94 C 0.5918(6) 0.3044(6) 0.6321(4) 0.0906(11) Uani 1 1 d . . .
C95 C 0.5453(6) 0.3192(6) 0.6065(4) 0.0906(11) Uani 1 1 d . . .
H95 H 0.4961 0.3226 0.6217 0.109 Uiso 1 1 calc R . .
C96 C 0.5687(6) 0.3307(6) 0.5538(4) 0.0906(11) Uani 1 1 d D F .
C97 C 0.6445(6) 0.3109(6) 0.5324(4) 0.0906(11) Uani 1 1 d . . .
H97 H 0.6635 0.3105 0.4982 0.109 Uiso 1 1 calc R . .
C98 C 0.6949(6) 0.2912(6) 0.5594(4) 0.0906(11) Uani 1 1 d . . .
C99 C 0.6686(6) 0.2919(6) 0.6086(4) 0.0906(11) Uani 1 1 d . . .
C100 C 0.7791(6) 0.2647(6) 0.5330(4) 0.0906(11) Uani 1 1 d . . .
H10A H 0.7910 0.2388 0.5034 0.109 Uiso 1 1 calc R . .
H10B H 0.8065 0.2354 0.5540 0.109 Uiso 1 1 calc R . .
C101 C 0.8074(4) 0.3176(4) 0.5185(3) 0.039(2) Uani 1 1 d . . .
C102 C 0.7903(5) 0.3556(4) 0.4814(3) 0.053(2) Uani 1 1 d . . .
H102 H 0.7578 0.3504 0.4671 0.064 Uiso 1 1 calc R . .
C103 C 0.8168(6) 0.4001(4) 0.4638(3) 0.061(3) Uani 1 1 d . . .
C104 C 0.8682(5) 0.4055(4) 0.4847(3) 0.060(3) Uani 1 1 d . . .
H104 H 0.8907 0.4340 0.4725 0.072 Uiso 1 1 calc R . .
C105 C 0.8842(5) 0.3685(4) 0.5228(3) 0.050(2) Uani 1 1 d . . .
C106 C 0.8515(5) 0.3258(4) 0.5420(3) 0.044(2) Uani 1 1 d . . .
C107 C 0.9410(6) 0.3728(5) 0.5435(3) 0.062(3) Uani 1 1 d . . .
H10C H 0.9602 0.4032 0.5254 0.074 Uiso 1 1 calc R . .
H10D H 0.9160 0.3897 0.5778 0.074 Uiso 1 1 calc R . .
C108 C 0.5121(6) 0.3578(5) 0.5247(4) 0.0906(11) Uani 1 1 d D . .
C109 C 0.4997(12) 0.4317(8) 0.5165(8) 0.0906(11) Uani 0.50 1 d PD F 1
H10E H 0.5485 0.4329 0.5027 0.136 Uiso 0.50 1 calc PR F 1
H10F H 0.4729 0.4572 0.5475 0.136 Uiso 0.50 1 calc PR F 1
H10G H 0.4702 0.4497 0.4942 0.136 Uiso 0.50 1 calc PR F 1
C110 C 0.4458(10) 0.4235(8) 0.5510(7) 0.0906(11) Uani 0.50 1 d PD F 2
H11A H 0.4241 0.4167 0.5849 0.136 Uiso 0.50 1 calc PR F 2
H11B H 0.4072 0.4385 0.5349 0.136 Uiso 0.50 1 calc PR F 2
H11C H 0.4649 0.4560 0.5496 0.136 Uiso 0.50 1 calc PR F 2
C111 C 0.4350(9) 0.3613(11) 0.5482(7) 0.0906(11) Uani 0.50 1 d PD F 1
H11D H 0.4145 0.3819 0.5810 0.136 Uiso 0.50 1 calc PR F 1
H11E H 0.4380 0.3175 0.5499 0.136 Uiso 0.50 1 calc PR F 1
H11F H 0.4023 0.3867 0.5291 0.136 Uiso 0.50 1 calc PR F 1
C112 C 0.4763(12) 0.3090(9) 0.5319(8) 0.0906(11) Uani 0.50 1 d PD F 2
H11G H 0.4548 0.3057 0.5665 0.136 Uiso 0.50 1 calc PR F 2
H11H H 0.5149 0.2663 0.5170 0.136 Uiso 0.50 1 calc PR F 2
H11I H 0.4367 0.3243 0.5165 0.136 Uiso 0.50 1 calc PR F 2
C113 C 0.5490(10) 0.3222(10) 0.4742(6) 0.0906(11) Uani 0.50 1 d PD F 1
H11J H 0.5979 0.3229 0.4593 0.136 Uiso 0.50 1 calc PR F 1
H11K H 0.5167 0.3438 0.4540 0.136 Uiso 0.50 1 calc PR F 1
H11L H 0.5558 0.2773 0.4771 0.136 Uiso 0.50 1 calc PR F 1
C114 C 0.5461(10) 0.3669(11) 0.4721(5) 0.0906(11) Uani 0.50 1 d PD F 2
H11M H 0.5648 0.3997 0.4702 0.136 Uiso 0.50 1 calc PR F 2
H11N H 0.5078 0.3810 0.4558 0.136 Uiso 0.50 1 calc PR F 2
H11O H 0.5876 0.3259 0.4564 0.136 Uiso 0.50 1 calc PR F 2
C115 C 0.8003(7) 0.4405(6) 0.4212(4) 0.081(3) Uani 1 1 d . . .
C116 C 0.7315(8) 0.4372(7) 0.4122(5) 0.135(6) Uani 1 1 d . . .
H11P H 0.7495 0.4016 0.3882 0.202 Uiso 1 1 calc R . .
H11Q H 0.7026 0.4781 0.4001 0.202 Uiso 1 1 calc R . .
H11R H 0.6996 0.4298 0.4426 0.202 Uiso 1 1 calc R . .
C117 C 0.8672(9) 0.4112(7) 0.3763(5) 0.129(5) Uani 1 1 d . . .
H11S H 0.9082 0.4200 0.3785 0.193 Uiso 1 1 calc R . .
H11T H 0.8532 0.4302 0.3477 0.193 Uiso 1 1 calc R . .
H11U H 0.8836 0.3643 0.3737 0.193 Uiso 1 1 calc R . .
C118 C 0.7894(10) 0.5103(5) 0.4282(5) 0.139(6) Uani 1 1 d . . .
H11V H 0.7626 0.5258 0.4623 0.208 Uiso 1 1 calc R . .
H11W H 0.7602 0.5384 0.4080 0.208 Uiso 1 1 calc R . .
H11$ H 0.8384 0.5112 0.4188 0.208 Uiso 1 1 calc R . .
C125 C 0.9097(7) 0.0747(5) 0.9079(4) 0.087(4) Uani 1 1 d . . .
H12A H 0.8692 0.0994 0.8935 0.104 Uiso 1 1 calc R . .
H12B H 0.8869 0.0634 0.9405 0.104 Uiso 1 1 calc R . .
C126 C 0.9676(6) 0.0115(5) 0.8755(4) 0.069(3) Uani 1 1 d . . .
C127 C 0.9820(6) -0.0493(5) 0.8940(4) 0.071(3) Uani 1 1 d . . .
H127 H 0.9524 -0.0526 0.9255 0.085 Uiso 1 1 calc R . .
C128 C 1.0390(6) -0.1045(5) 0.8669(4) 0.067(3) Uani 1 1 d . . .
C129 C 1.0838(6) -0.0970(4) 0.8210(3) 0.058(3) Uani 1 1 d . . .
H129 H 1.1252 -0.1340 0.8025 0.069 Uiso 1 1 calc R . .
C130 C 1.0682(5) -0.0365(4) 0.8026(3) 0.049(2) Uani 1 1 d . . .
C131 C 1.0070(6) 0.0181(4) 0.8299(3) 0.048(2) Uani 1 1 d . . .
C132 C 1.1176(5) -0.0289(4) 0.7560(3) 0.061(3) Uani 1 1 d . . .
H13A H 1.1702 -0.0577 0.7540 0.073 Uiso 1 1 calc R . .
H13B H 1.1121 0.0161 0.7558 0.073 Uiso 1 1 calc R . .
C133 C 1.1034(5) -0.0435(4) 0.7100(3) 0.058(3) Uani 1 1 d . . .
C134 C 1.1262(5) -0.1083(4) 0.6955(3) 0.060(3) Uani 1 1 d . . .
H134 H 1.1473 -0.1415 0.7151 0.072 Uiso 1 1 calc R . .
C135 C 1.1187(6) -0.1251(4) 0.6536(4) 0.071(3) Uani 1 1 d . . .
C136 C 1.0926(5) -0.0769(4) 0.6240(3) 0.063(3) Uani 1 1 d . . .
H136 H 1.0904 -0.0875 0.5939 0.075 Uiso 1 1 calc R . .
C137 C 1.0693(5) -0.0126(4) 0.6383(3) 0.058(3) Uani 1 1 d . . .
C138 C 1.0713(5) 0.0067(4) 0.6820(3) 0.049(2) Uani 1 1 d . . .
C139 C 1.0437(6) 0.0397(4) 0.6051(3) 0.061(3) Uani 1 1 d . . .
H13C H 1.0458 0.0202 0.5753 0.073 Uiso 1 1 calc R . .
H13D H 0.9910 0.0703 0.6212 0.073 Uiso 1 1 calc R . .
C140 C 1.0560(10) -0.1697(7) 0.8861(6) 0.134(3) Uani 1 1 d . . .
C141 C 0.9955(9) -0.1782(6) 0.9193(5) 0.134(3) Uani 1 1 d . . .
H14A H 0.9978 -0.1766 0.9522 0.201 Uiso 1 1 calc R . .
H14B H 0.9983 -0.2202 0.9119 0.201 Uiso 1 1 calc R . .
H14C H 0.9482 -0.1436 0.9171 0.201 Uiso 1 1 calc R . .
C142 C 1.1205(9) -0.1917(6) 0.9078(5) 0.134(3) Uani 1 1 d . . .
H14D H 1.1077 -0.1598 0.9335 0.201 Uiso 1 1 calc R . .
H14E H 1.1664 -0.1954 0.8825 0.201 Uiso 1 1 calc R . .
H14F H 1.1285 -0.2337 0.9214 0.201 Uiso 1 1 calc R . .
C143 C 1.0825(9) -0.2228(6) 0.8463(5) 0.134(3) Uani 1 1 d . . .
H14G H 1.0946 -0.2649 0.8604 0.201 Uiso 1 1 calc R . .
H14H H 1.1271 -0.2238 0.8210 0.201 Uiso 1 1 calc R . .
H14I H 1.0425 -0.2134 0.8321 0.201 Uiso 1 1 calc R . .
C148 C 1.1444(7) -0.1972(5) 0.6383(4) 0.077(3) Uani 1 1 d . . .
C149 C 1.0918(8) -0.2027(6) 0.6106(5) 0.114(5) Uani 1 1 d . . .
H14J H 1.0946 -0.1780 0.5817 0.171 Uiso 1 1 calc R . .
H14K H 1.0399 -0.1853 0.6321 0.171 Uiso 1 1 calc R . .
H14L H 1.1088 -0.2482 0.6011 0.171 Uiso 1 1 calc R . .
C150 C 1.1420(7) -0.2388(5) 0.6834(4) 0.095(4) Uani 1 1 d . . .
H15C H 1.1617 -0.2843 0.6727 0.142 Uiso 1 1 calc R . .
H15D H 1.0900 -0.2238 0.7046 0.142 Uiso 1 1 calc R . .
H15E H 1.1726 -0.2343 0.7012 0.142 Uiso 1 1 calc R . .
C151 C 1.2214(7) -0.2238(5) 0.6041(5) 0.102(4) Uani 1 1 d . . .
H15F H 1.2562 -0.2246 0.6205 0.153 Uiso 1 1 calc R . .
H15G H 1.2236 -0.1967 0.5765 0.153 Uiso 1 1 calc R . .
H15H H 1.2356 -0.2679 0.5926 0.153 Uiso 1 1 calc R . .
C160 C 0.8497(9) 0.0547(6) 0.6208(5) 0.155(4) Uani 1 1 d D . .
H16A H 0.8718 0.0252 0.5914 0.186 Uiso 1 1 calc R . .
H16B H 0.8905 0.0590 0.6284 0.186 Uiso 1 1 calc R . .
C161 C 0.8069(9) 0.0281(7) 0.6636(6) 0.139(2) Uani 1 1 d D . .
C162 C 0.7960(9) -0.0321(7) 0.6578(6) 0.139(2) Uani 1 1 d . . .
H162 H 0.8223 -0.0571 0.6278 0.166 Uiso 1 1 calc R . .
C163 C 0.7482(10) -0.0527(7) 0.6951(7) 0.139(2) Uani 1 1 d D G .
C164 C 0.7014(9) -0.0099(7) 0.7340(6) 0.139(2) Uani 1 1 d . . .
H164 H 0.6639 -0.0197 0.7567 0.166 Uiso 1 1 calc R . .
C165 C 0.7047(10) 0.0477(7) 0.7429(7) 0.139(2) Uani 1 1 d . . .
C166 C 0.7600(10) 0.0635(7) 0.7083(7) 0.139(2) Uani 1 1 d . . .
C167 C 0.6485(9) 0.0959(7) 0.7836(6) 0.139(2) Uani 1 1 d . . .
H16C H 0.5984 0.0977 0.7886 0.166 Uiso 1 1 calc R . .
H16D H 0.6461 0.1393 0.7754 0.166 Uiso 1 1 calc R . .
C168 C 0.6695(9) 0.0777(7) 0.8303(6) 0.131(2) Uani 1 1 d . . .
C169 C 0.6616(9) 0.0276(7) 0.8555(5) 0.131(2) Uani 1 1 d . . .
H169 H 0.6428 0.0037 0.8427 0.157 Uiso 1 1 calc R . .
C170 C 0.6787(9) 0.0078(7) 0.8989(6) 0.131(2) Uani 1 1 d D H .
C171 C 0.6912(9) 0.0511(7) 0.9179(6) 0.131(2) Uani 1 1 d . . .
H171 H 0.6966 0.0450 0.9493 0.157 Uiso 1 1 calc R . .
C172 C 0.6965(9) 0.1027(7) 0.8956(6) 0.131(2) Uani 1 1 d D . .
C173 C 0.6899(9) 0.1172(7) 0.8516(6) 0.131(2) Uani 1 1 d . . .
C174 C 0.7085(6) 0.1495(5) 0.9212(4) 0.096(4) Uani 1 1 d D . .
H17D H 0.7107 0.1347 0.9537 0.115 Uiso 1 1 calc R . .
H17E H 0.7574 0.1495 0.9029 0.115 Uiso 1 1 calc R . .
C175 C 0.7466(8) -0.1176(6) 0.6812(6) 0.139(2) Uani 1 1 d D . .
C176 C 0.8063(14) -0.1524(12) 0.6331(8) 0.139(2) Uani 0.50 1 d PD G 1
H17F H 0.7967 -0.1245 0.6065 0.208 Uiso 0.50 1 calc PR G 1
H17G H 0.8040 -0.1928 0.6274 0.208 Uiso 0.50 1 calc PR G 1
H17H H 0.8561 -0.1621 0.6347 0.208 Uiso 0.50 1 calc PR G 1
C178 C 0.6669(11) -0.0939(11) 0.6770(12) 0.139(2) Uani 0.50 1 d PD G 1
H17I H 0.6647 -0.0724 0.6468 0.208 Uiso 0.50 1 calc PR G 1
H17J H 0.6302 -0.0633 0.7045 0.208 Uiso 0.50 1 calc PR G 1
H17K H 0.6553 -0.1309 0.6771 0.208 Uiso 0.50 1 calc PR G 1
C180 C 0.7565(18) -0.1530(12) 0.7255(8) 0.139(2) Uani 0.50 1 d PD G 1
H18D H 0.7162 -0.1271 0.7541 0.208 Uiso 0.50 1 calc PR G 1
H18E H 0.8050 -0.1605 0.7285 0.208 Uiso 0.50 1 calc PR G 1
H18F H 0.7550 -0.1946 0.7230 0.208 Uiso 0.50 1 calc PR G 1
C185 C 0.6640(9) -0.0515(6) 0.9265(5) 0.131(2) Uani 1 1 d D . .
C186 C 0.7428(11) -0.0979(11) 0.9291(11) 0.131(2) Uani 0.50 1 d PD H 1
H18G H 0.7635 -0.0737 0.9413 0.196 Uiso 0.50 1 calc PR H 1
H18H H 0.7757 -0.1178 0.8967 0.196 Uiso 0.50 1 calc PR H 1
H18I H 0.7391 -0.1318 0.9509 0.196 Uiso 0.50 1 calc PR H 1
C189 C 0.5800(11) -0.0333(12) 0.9321(10) 0.131(2) Uani 0.50 1 d PD H 2
H18J H 0.5684 -0.0128 0.9031 0.196 Uiso 0.50 1 calc PR H 2
H18K H 0.5473 -0.0031 0.9605 0.196 Uiso 0.50 1 calc PR H 2
H18L H 0.5718 -0.0725 0.9360 0.196 Uiso 0.50 1 calc PR H 2
C191 C 0.6766(17) -0.0602(13) 0.9754(7) 0.131(2) Uani 0.50 1 d PD H 2
H19D H 0.7300 -0.0862 0.9711 0.196 Uiso 0.50 1 calc PR H 2
H19E H 0.6477 -0.0823 0.9956 0.196 Uiso 0.50 1 calc PR H 2
H19F H 0.6601 -0.0178 0.9911 0.196 Uiso 0.50 1 calc PR H 2
O200 O 0.6951(4) 0.4108(4) 0.6500(3) 0.0933(15) Uani 1 1 d D . .
C201 C 0.7026(7) 0.4429(5) 0.6158(4) 0.0933(15) Uani 1 1 d D . .
H201 H 0.7510 0.4402 0.5989 0.112 Uiso 1 1 calc R . .
N202 N 0.6422(6) 0.4836(4) 0.6004(3) 0.0933(15) Uani 1 1 d D . .
C203 C 0.5753(6) 0.4795(5) 0.6198(4) 0.0933(15) Uani 1 1 d D . .
H20A H 0.5785 0.4501 0.6460 0.140 Uiso 1 1 calc R . .
H20B H 0.5643 0.4629 0.5946 0.140 Uiso 1 1 calc R . .
H20C H 0.5352 0.5225 0.6325 0.140 Uiso 1 1 calc R . .
C204 C 0.6568(7) 0.5208(5) 0.5622(4) 0.0933(15) Uani 1 1 d D . .
H20D H 0.7088 0.5147 0.5539 0.140 Uiso 1 1 calc R . .
H20E H 0.6228 0.5666 0.5717 0.140 Uiso 1 1 calc R . .
H20F H 0.6491 0.5075 0.5341 0.140 Uiso 1 1 calc R . .
O210 O 0.9669(6) 0.3670(4) 0.8274(3) 0.121(2) Uani 1 1 d D . .
C211 C 0.9457(8) 0.4016(6) 0.8642(4) 0.121(2) Uani 1 1 d D . .
H211 H 0.8992 0.4091 0.8881 0.145 Uiso 1 1 calc R . .
N212 N 0.9898(7) 0.4303(5) 0.8714(4) 0.121(2) Uani 1 1 d D . .
C213 C 1.0584(7) 0.4205(6) 0.8396(4) 0.121(2) Uani 1 1 d D . .
H21A H 1.0782 0.4460 0.8513 0.181 Uiso 1 1 calc R . .
H21B H 1.0532 0.4341 0.8078 0.181 Uiso 1 1 calc R . .
H21C H 1.0929 0.3745 0.8369 0.181 Uiso 1 1 calc R . .
C214 C 0.9567(7) 0.4760(6) 0.9142(4) 0.121(2) Uani 1 1 d D . .
H21D H 0.9074 0.4781 0.9327 0.181 Uiso 1 1 calc R . .
H21E H 0.9511 0.5190 0.9037 0.181 Uiso 1 1 calc R . .
H21F H 0.9895 0.4612 0.9346 0.181 Uiso 1 1 calc R . .
O220 O 0.8863(5) 0.0569(4) 0.7690(3) 0.1034(16) Uani 1 1 d D . .
C221 C 0.9051(7) 0.0083(5) 0.7469(4) 0.1034(16) Uani 1 1 d D . .
H221 H 0.9241 0.0074 0.7127 0.124 Uiso 1 1 calc R . .
N222 N 0.9018(6) -0.0468(4) 0.7665(4) 0.1034(16) Uani 1 1 d D . .
C223 C 0.8734(7) -0.0507(5) 0.8133(4) 0.1034(16) Uani 1 1 d D . .
H22A H 0.8777 -0.0946 0.8194 0.155 Uiso 1 1 calc R . .
H22B H 0.8205 -0.0196 0.8244 0.155 Uiso 1 1 calc R . .
H22C H 0.9010 -0.0408 0.8308 0.155 Uiso 1 1 calc R . .
C224 C 0.9152(7) -0.0944(5) 0.7324(4) 0.1034(16) Uani 1 1 d D . .
H22D H 0.9353 -0.0830 0.6997 0.155 Uiso 1 1 calc R . .
H22E H 0.8681 -0.0966 0.7356 0.155 Uiso 1 1 calc R . .
H22F H 0.9514 -0.1365 0.7384 0.155 Uiso 1 1 calc R . .
C225 C 0.8938(5) 0.1825(4) 0.6720(3) 0.038(2) Uani 1 1 d . . .
C226 C 0.7790(7) 0.3994(5) 0.8069(3) 0.054(2) Uani 1 1 d . . .
C227 C 0.8861(6) 0.3583(4) 0.6727(3) 0.046(2) Uani 1 1 d . . .
C228 C 0.8321(6) 0.2154(4) 0.8365(3) 0.045(2) Uani 1 1 d . . .
C229 C 0.7020(5) 0.2948(5) 0.7529(3) 0.045(2) Uani 1 1 d . . .
C230 C 1.0043(5) 0.2220(5) 0.7471(3) 0.048(2) Uani 1 1 d . . .
O260 O 1.1782(4) 0.0989(4) 0.6454(3) 0.0880(19) Uani 1 1 d D . .
C261 C 1.1981(9) 0.0814(11) 0.6811(6) 0.0880(19) Uani 0.50 1 d PD I 1
H261 H 1.1619 0.0844 0.7115 0.106 Uiso 0.50 1 calc PR I 1
N262 N 1.2736(8) 0.0571(9) 0.6781(5) 0.0880(19) Uani 0.50 1 d PD I 1
C263 C 1.2942(10) 0.0309(11) 0.7217(6) 0.0880(19) Uani 0.50 1 d PD I 1
H26D H 1.3485 0.0147 0.7147 0.132 Uiso 0.50 1 calc PR I 1
H26E H 1.2799 -0.0047 0.7316 0.132 Uiso 0.50 1 calc PR I 1
H26F H 1.2681 0.0650 0.7479 0.132 Uiso 0.50 1 calc PR I 1
C264 C 1.3304(9) 0.0449(11) 0.6328(6) 0.0880(19) Uani 0.50 1 d PD I 1
H26G H 1.3795 0.0268 0.6379 0.132 Uiso 0.50 1 calc PR I 1
H26H H 1.3222 0.0854 0.6168 0.132 Uiso 0.50 1 calc PR I 1
H26I H 1.3286 0.0140 0.6125 0.132 Uiso 0.50 1 calc PR I 1
O270 O 1.1043(4) 0.0937(3) 0.8394(2) 0.0764(17) Uani 1 1 d D . .
C271 C 1.1205(11) 0.0413(7) 0.8599(7) 0.0764(17) Uani 0.50 1 d PD J 1
H271 H 1.0834 0.0359 0.8865 0.092 Uiso 0.50 1 calc PR J 1
N272 N 1.1935(9) -0.0096(7) 0.8436(6) 0.0764(17) Uani 0.50 1 d PD J 1
C273 C 1.2127(12) -0.0703(8) 0.8654(7) 0.0764(17) Uani 0.50 1 d PD . .
H27A H 1.2652 -0.0995 0.8489 0.115 Uiso 0.50 1 calc PR J 1
H27B H 1.1803 -0.0896 0.8625 0.115 Uiso 0.50 1 calc PR J 1
H27C H 1.2058 -0.0635 0.8996 0.115 Uiso 0.50 1 calc PR J 1
C274 C 1.2500(11) 0.0020(9) 0.8042(7) 0.0764(17) Uani 0.50 1 d PD J 1
H27D H 1.2978 -0.0368 0.7968 0.115 Uiso 0.50 1 calc PR J 1
H27E H 1.2563 0.0384 0.8141 0.115 Uiso 0.50 1 calc PR J 1
H27F H 1.2336 0.0122 0.7754 0.115 Uiso 0.50 1 calc PR J 1
O280 O 1.0923(4) 0.3321(3) 0.5915(2) 0.0689(16) Uani 1 1 d . . .
C281 C 1.0537(11) 0.3881(9) 0.5944(7) 0.0689(16) Uani 0.50 1 d PD K 2
N282 N 1.0724(9) 0.4203(8) 0.5568(6) 0.0689(16) Uani 0.50 1 d P K 2
C283 C 1.1271(10) 0.4012(9) 0.5154(6) 0.0689(16) Uani 0.50 1 d PD K 2
H28D H 1.1242 0.4384 0.4960 0.103 Uiso 0.50 1 calc PR K 2
H28E H 1.1225 0.3693 0.4978 0.103 Uiso 0.50 1 calc PR K 2
H28F H 1.1754 0.3814 0.5218 0.103 Uiso 0.50 1 calc PR K 2
C284 C 1.0152(11) 0.4937(9) 0.5637(7) 0.0689(16) Uani 0.50 1 d PD K 2
H28G H 0.9782 0.5027 0.5960 0.103 Uiso 0.50 1 calc PR K 2
H28H H 0.9897 0.5038 0.5391 0.103 Uiso 0.50 1 calc PR K 2
H28I H 1.0422 0.5205 0.5604 0.103 Uiso 0.50 1 calc PR K 2
O286 O 0.9869(13) 0.5450(10) 0.5643(9) 0.0689(16) Uani 0.25 1 d PD L 1
O287 O 1.0048(14) 0.4576(13) 0.5966(8) 0.0689(16) Uani 0.25 1 d PD L 1
O300 O 0.5690(6) 0.4894(5) 0.8780(4) 0.138(2) Uani 1 1 d . . .
C301 C 0.5899(10) 0.5334(8) 0.8693(6) 0.138(2) Uani 1 1 d . . .
H301 H 0.6277 0.5269 0.8391 0.166 Uiso 1 1 calc R . .
N302 N 0.5695(7) 0.5869(6) 0.8940(5) 0.138(2) Uani 1 1 d . . .
C303 C 0.5789(9) 0.6476(7) 0.8779(5) 0.138(2) Uani 1 1 d . . .
H30A H 0.5566 0.6790 0.9057 0.207 Uiso 1 1 calc R . .
H30B H 0.5538 0.6663 0.8534 0.207 Uiso 1 1 calc R . .
H30C H 0.6324 0.6370 0.8640 0.207 Uiso 1 1 calc R . .
C304 C 0.5094(8) 0.5968(7) 0.9456(5) 0.138(2) Uani 1 1 d . . .
H30D H 0.4964 0.6382 0.9614 0.207 Uiso 1 1 calc R . .
H30E H 0.5302 0.5615 0.9654 0.207 Uiso 1 1 calc R . .
H30F H 0.4642 0.5967 0.9419 0.207 Uiso 1 1 calc R . .
O315 O 0.5510(4) 0.2765(4) 0.8630(3) 0.110(2) Uani 1 1 d D . .
C316 C 0.5463(10) 0.2586(12) 0.8300(7) 0.110(2) Uani 0.50 1 d PD M 2
H316 H 0.5881 0.2411 0.8016 0.132 Uiso 0.50 1 calc PR M 2
N317 N 0.4756(9) 0.2634(7) 0.8330(6) 0.110(2) Uani 0.50 1 d PD M 2
C318 C 0.4659(12) 0.2341(11) 0.7946(7) 0.110(2) Uani 0.50 1 d PD M 2
H31D H 0.4129 0.2440 0.8019 0.164 Uiso 0.50 1 calc PR M 2
H31E H 0.4956 0.1871 0.7923 0.164 Uiso 0.50 1 calc PR M 2
H31F H 0.4829 0.2515 0.7637 0.164 Uiso 0.50 1 calc PR M 2
C319 C 0.4095(10) 0.2982(11) 0.8750(7) 0.110(2) Uani 0.50 1 d PD M 2
H31G H 0.3650 0.2981 0.8705 0.164 Uiso 0.50 1 calc PR M 2
H31H H 0.4023 0.3430 0.8781 0.164 Uiso 0.50 1 calc PR M 2
H31I H 0.4173 0.2768 0.9045 0.164 Uiso 0.50 1 calc PR M 2
C320 C 0.5242(11) 0.2392(10) 0.8767(8) 0.110(2) Uani 0.50 1 d PD M 1
H320 H 0.5475 0.2075 0.8964 0.132 Uiso 0.50 1 calc PR M 1
N321 N 0.4632(8) 0.2350(7) 0.8682(5) 0.110(2) Uani 0.50 1 d PD M 1
C322 C 0.4362(12) 0.1865(10) 0.8932(8) 0.110(2) Uani 0.50 1 d PD M 1
H32A H 0.3977 0.1862 0.8808 0.164 Uiso 0.50 1 calc PR M 1
H32B H 0.4147 0.1981 0.9281 0.164 Uiso 0.50 1 calc PR M 1
H32C H 0.4783 0.1434 0.8872 0.164 Uiso 0.50 1 calc PR M 1
C330 C 1.1417(8) 0.1870(7) 0.5594(5) 0.118(4) Uani 1 1 d U . .
H33A H 1.1866 0.1692 0.5698 0.176 Uiso 1 1 calc R . .
H33B H 1.1408 0.2239 0.5400 0.176 Uiso 1 1 calc R . .
H33C H 1.1427 0.1536 0.5400 0.176 Uiso 1 1 calc R . .
C331 C 0.5636(8) 0.3674(7) 0.9334(5) 0.126(5) Uani 1 1 d U . .
H33D H 0.5518 0.4103 0.9462 0.189 Uiso 1 1 calc R . .
H33E H 0.5746 0.3361 0.9579 0.189 Uiso 1 1 calc R . .
H33F H 0.5207 0.3691 0.9253 0.189 Uiso 1 1 calc R . .
O340 O 0.7012(5) 0.2987(4) 0.9669(3) 0.1043(16) Uani 1 1 d . . .
C341 C 0.7473(9) 0.2488(7) 0.9764(4) 0.1043(16) Uani 1 1 d . . .
H341 H 0.7984 0.2323 0.9569 0.125 Uiso 1 1 calc R . .
N342 N 0.7258(7) 0.2159(5) 1.0156(4) 0.1043(16) Uani 1 1 d . . .
C343 C 0.7809(7) 0.1577(6) 1.0278(4) 0.1043(16) Uani 1 1 d . . .
H34A H 0.7561 0.1409 1.0563 0.156 Uiso 1 1 calc R . .
H34B H 0.8183 0.1676 1.0348 0.156 Uiso 1 1 calc R . .
H34C H 0.8057 0.1252 1.0005 0.156 Uiso 1 1 calc R . .
C344 C 0.6479(7) 0.2329(6) 1.0414(4) 0.1043(16) Uani 1 1 d . . .
H34D H 0.6441 0.2043 1.0679 0.156 Uiso 1 1 calc R . .
H34E H 0.6234 0.2281 1.0192 0.156 Uiso 1 1 calc R . .
H34F H 0.6231 0.2779 1.0547 0.156 Uiso 1 1 calc R . .
O350 O 1.0054(4) 0.1800(3) 0.5357(2) 0.0751(16) Uani 1 1 d D . .
C351 C 0.9674(10) 0.1570(9) 0.5337(6) 0.0751(16) Uani 0.50 1 d PD N 1
H351 H 0.9184 0.1681 0.5555 0.090 Uiso 0.50 1 calc PR N 1
N352 N 1.0021(8) 0.1107(7) 0.4953(5) 0.0751(16) Uani 0.50 1 d PD N 1
C353 C 1.0734(9) 0.1020(9) 0.4614(6) 0.0751(16) Uani 0.50 1 d PD N 1
H35C H 1.0906 0.1308 0.4717 0.113 Uiso 0.50 1 calc PR N 1
H35D H 1.0682 0.1122 0.4292 0.113 Uiso 0.50 1 calc PR N 1
H35E H 1.1101 0.0570 0.4604 0.113 Uiso 0.50 1 calc PR N 1
C354 C 0.9667(10) 0.0755(9) 0.4860(7) 0.0751(16) Uani 0.50 1 d PD N 1
H35F H 0.9981 0.0479 0.4561 0.113 Uiso 0.50 1 calc PR N 1
H35G H 0.9181 0.1054 0.4824 0.113 Uiso 0.50 1 calc PR N 1
H35H H 0.9590 0.0485 0.5130 0.113 Uiso 0.50 1 calc PR N 1
O455 O 0.9105(15) 0.1225(13) 0.5432(9) 0.0751(16) Uani 0.25 1 d P O 2
C456 C 0.9237(13) 0.0891(11) 0.5096(8) 0.0751(16) Uani 0.50 1 d P O 2
O457 O 0.8750(15) 0.0706(13) 0.5056(9) 0.0751(16) Uani 0.25 1 d P O 2
C188 C 0.6377(17) -0.0847(13) 0.8972(8) 0.131(2) Uani 0.50 1 d PD H 1
H18M H 0.5830 -0.0622 0.9051 0.196 Uiso 0.50 1 calc PR H 1
H18N H 0.6522 -0.1299 0.9053 0.196 Uiso 0.50 1 calc PR H 1
H18O H 0.6610 -0.0832 0.8625 0.196 Uiso 0.50 1 calc PR H 1
C45A C 0.7620(13) 0.6385(9) 0.7471(9) 0.105(3) Uani 0.50 1 d PD . .
H45A H 0.7295 0.6762 0.7702 0.157 Uiso 0.50 1 calc PR . .
H45B H 0.7479 0.6463 0.7174 0.157 Uiso 0.50 1 calc PR . .
H45C H 0.8143 0.6312 0.7395 0.157 Uiso 0.50 1 calc PR . .
C323 C 0.4248(12) 0.2752(11) 0.8362(8) 0.110(2) Uani 0.50 1 d PD M 1
H32D H 0.3872 0.2618 0.8337 0.164 Uiso 0.50 1 calc PR M 1
H32E H 0.4609 0.2709 0.8041 0.164 Uiso 0.50 1 calc PR M 1
H32F H 0.4000 0.3204 0.8490 0.164 Uiso 0.50 1 calc PR M 1
C27 C 0.8359(16) 0.4236(11) 1.1090(9) 0.149(6) Uani 0.50 1 d PD A 2
H6 H 0.8035 0.4014 1.1213 0.223 Uiso 0.50 1 calc PR A 2
H7 H 0.8349 0.4472 1.1359 0.223 Uiso 0.50 1 calc PR A 2
H8 H 0.8873 0.3917 1.0932 0.223 Uiso 0.50 1 calc PR A 2
C30 C 0.7601(18) 0.5456(8) 1.0729(10) 0.149(6) Uani 0.50 1 d PD A 1
H1 H 0.7811 0.5619 1.0426 0.223 Uiso 0.50 1 calc PR A 1
H2 H 0.7612 0.5670 1.1002 0.223 Uiso 0.50 1 calc PR A 1
H4 H 0.7082 0.5546 1.0765 0.223 Uiso 0.50 1 calc PR A 1
C187 C 0.7135(15) -0.1113(10) 0.8899(8) 0.131(2) Uani 0.50 1 d PD H 2
H18P H 0.7587 -0.1073 0.8696 0.196 Uiso 0.50 1 calc PR H 2
H18Q H 0.6853 -0.1137 0.8694 0.196 Uiso 0.50 1 calc PR H 2
H18R H 0.7277 -0.1506 0.9076 0.196 Uiso 0.50 1 calc PR H 2
C190 C 0.6068(15) -0.0241(11) 0.9761(8) 0.131(2) Uani 0.50 1 d PD H 1
H19G H 0.5726 0.0210 0.9741 0.196 Uiso 0.50 1 calc PR H 1
H19H H 0.6329 -0.0259 0.9993 0.196 Uiso 0.50 1 calc PR H 1
H19I H 0.5780 -0.0496 0.9870 0.196 Uiso 0.50 1 calc PR H 1
C179 C 0.6785(13) -0.1206(13) 0.7193(9) 0.139(2) Uani 0.50 1 d PD G 2
H17L H 0.6792 -0.1126 0.7516 0.208 Uiso 0.50 1 calc PR G 2
H17M H 0.6801 -0.1634 0.7167 0.208 Uiso 0.50 1 calc PR G 2
H17N H 0.6326 -0.0875 0.7141 0.208 Uiso 0.50 1 calc PR G 2
C177 C 0.7483(17) -0.1245(13) 0.6290(7) 0.139(2) Uani 0.50 1 d PD G 2
H17O H 0.7932 -0.1220 0.6066 0.208 Uiso 0.50 1 calc PR G 2
H17P H 0.7035 -0.0897 0.6238 0.208 Uiso 0.50 1 calc PR G 2
H17Q H 0.7493 -0.1664 0.6232 0.208 Uiso 0.50 1 calc PR G 2
C181 C 0.8220(12) -0.1722(11) 0.6877(12) 0.139(2) Uani 0.50 1 d PD G 2
H18S H 0.8642 -0.1626 0.6694 0.208 Uiso 0.50 1 calc PR G 2
H18T H 0.8301 -0.2143 0.6757 0.208 Uiso 0.50 1 calc PR G 2
H18U H 0.8182 -0.1735 0.7221 0.208 Uiso 0.50 1 calc PR G 2
C28A C 1.0413(12) 0.4761(10) 0.5480(7) 0.0689(16) Uani 0.50 1 d PD L 1

loop_
_atom_site_aniso_label
_atom_site_aniso_U_11
_atom_site_aniso_U_22
_atom_site_aniso_U_33
_atom_site_aniso_U_23
_atom_site_aniso_U_13
_atom_site_aniso_U_12
Co1 0.0911(10) 0.0422(7) 0.0443(8) 0.0176(6) -0.0428(7) -0.0370(7)
O1 0.128(7) 0.079(6) 0.087(6) 0.030(5) -0.055(5) -0.047(5)
C1 0.117(10) 0.090(9) 0.050(7) 0.019(6) -0.042(7) -0.045(8)
Co2 0.0683(8) 0.0369(7) 0.0361(7) 0.0101(5) -0.0270(6) -0.0276(6)
O2 0.117(5) 0.040(4) 0.052(4) 0.017(3) -0.061(4) -0.044(4)
C2 0.160(12) 0.080(8) 0.047(7) 0.030(6) -0.071(8) -0.066(8)
Co3 0.0696(9) 0.0435(7) 0.0445(8) 0.0114(6) -0.0264(7) -0.0338(7)
O3 0.111(5) 0.059(4) 0.043(4) 0.004(3) -0.038(4) -0.046(4)
C3 0.168(13) 0.171(13) 0.065(9) 0.064(8) -0.076(9) -0.137(11)
Co4 0.0698(9) 0.0480(8) 0.0552(8) 0.0110(6) -0.0355(7) -0.0333(7)
O4 0.125(6) 0.068(5) 0.047(5) -0.022(4) -0.011(4) -0.035(5)
C4 0.180(14) 0.154(12) 0.074(9) 0.048(8) -0.081(10) -0.138(11)
Co5 0.0510(7) 0.0445(7) 0.0356(7) 0.0086(5) -0.0205(6) -0.0232(6)
O5 0.214(5) 0.102(3) 0.126(4) 0.019(3) -0.080(4) -0.107(4)
C5 0.159(12) 0.140(11) 0.054(8) 0.026(7) -0.063(8) -0.109(10)
Co6 0.0662(8) 0.0403(7) 0.0430(8) 0.0081(6) -0.0239(7) -0.0228(6)
O6 0.093(5) 0.042(4) 0.083(5) 0.018(3) -0.057(4) -0.038(3)
C6 0.132(10) 0.091(8) 0.050(7) 0.033(6) -0.047(7) -0.092(8)
Co7 0.0919(10) 0.0402(7) 0.0618(9) 0.0197(6) -0.0471(8) -0.0363(7)
O7 0.069(4) 0.054(4) 0.055(4) 0.026(3) -0.039(3) -0.044(3)
C7 0.099(8) 0.061(7) 0.049(7) 0.032(5) -0.037(6) -0.059(6)
Co8 0.0827(9) 0.0417(7) 0.0497(8) 0.0178(6) -0.0403(7) -0.0381(7)
O8 0.061(4) 0.080(5) 0.057(4) 0.027(3) -0.038(3) -0.041(4)
C8 0.159(12) 0.058(7) 0.046(7) 0.022(5) -0.050(7) -0.063(8)
Co9 0.0910(10) 0.0424(7) 0.0405(8) 0.0125(6) -0.0374(7) -0.0363(7)
O9 0.122(6) 0.086(5) 0.106(6) 0.060(5) -0.081(5) -0.068(5)
C9 0.156(11) 0.069(8) 0.054(7) 0.010(6) -0.052(8) -0.067(8)
Co10 0.0979(11) 0.0609(9) 0.0352(8) -0.0005(6) -0.0199(7) -0.0344(8)
O10 0.083(5) 0.041(4) 0.068(4) 0.020(3) -0.049(4) -0.029(3)
C10 0.169(12) 0.064(8) 0.067(8) 0.007(6) -0.050(8) -0.064(8)
Co11 0.0717(9) 0.0635(9) 0.0393(8) 0.0107(6) -0.0098(7) -0.0352(7)
O11 0.071(4) 0.040(4) 0.060(4) 0.006(3) -0.035(4) -0.016(3)
C11 0.241(17) 0.107(11) 0.059(8) 0.027(8) -0.084(10) -0.106(12)
Co12 0.0721(9) 0.0575(9) 0.0416(8) -0.0002(6) -0.0122(7) -0.0213(7)
O12 0.074(5) 0.083(5) 0.063(5) 0.011(4) -0.011(4) -0.015(4)
C12 0.197(15) 0.078(9) 0.087(10) 0.004(8) -0.054(10) -0.070(10)
Co13 0.0557(8) 0.0464(7) 0.0393(7) 0.0096(6) -0.0225(6) -0.0218(6)
O13 0.080(2) 0.127(3) 0.088(2) 0.031(2) -0.054(2) -0.050(2)
C13 0.185(13) 0.038(7) 0.067(8) 0.014(6) -0.073(9) -0.052(8)
Co14 0.0519(8) 0.0538(8) 0.0341(7) 0.0113(6) -0.0208(6) -0.0236(6)
O14 0.068(4) 0.056(4) 0.053(4) 0.023(3) -0.037(3) -0.039(3)
C14 0.123(9) 0.066(8) 0.030(6) 0.007(5) -0.027(6) -0.052(7)
Co15 0.0636(8) 0.0557(8) 0.0458(8) 0.0215(6) -0.0305(7) -0.0379(7)
O15 0.052(4) 0.043(3) 0.031(3) 0.012(3) -0.021(3) -0.022(3)
C15 0.160(12) 0.039(6) 0.067(8) -0.009(6) -0.028(8) -0.037(8)
O16 0.061(4) 0.075(5) 0.046(4) 0.027(3) -0.029(3) -0.041(4)
C16 0.260(11) 0.296(12) 0.105(7) 0.061(7) -0.106(7) -0.226(11)
O17 0.160(7) 0.057(4) 0.050(4) 0.020(3) -0.051(5) -0.046(5)
C17 0.260(11) 0.296(12) 0.105(7) 0.061(7) -0.106(7) -0.226(11)
O18 0.086(4) 0.035(3) 0.043(4) 0.010(3) -0.037(3) -0.026(3)
C18 0.260(11) 0.296(12) 0.105(7) 0.061(7) -0.106(7) -0.226(11)
O19 0.060(4) 0.035(3) 0.035(3) 0.002(3) -0.017(3) -0.017(3)
C19 0.260(11) 0.296(12) 0.105(7) 0.061(7) -0.106(7) -0.226(11)
O20 0.084(5) 0.053(4) 0.045(4) 0.008(3) -0.028(4) -0.020(4)
O21 0.337(13) 0.103(6) 0.109(6) 0.033(5) -0.107(8) -0.148(8)
O22 0.095(5) 0.056(4) 0.062(4) 0.018(3) -0.046(4) -0.049(4)
O23 0.070(4) 0.045(4) 0.047(4) 0.011(3) -0.020(3) -0.030(3)
O24 0.114(6) 0.087(6) 0.055(5) 0.021(4) -0.015(4) -0.057(5)
O25 0.062(4) 0.042(3) 0.037(3) 0.014(3) -0.027(3) -0.026(3)
C25 0.277(18) 0.126(9) 0.090(8) -0.008(6) -0.082(11) -0.109(11)
O26 0.059(4) 0.043(3) 0.033(4) 0.009(3) -0.021(3) -0.023(3)
C26 0.277(18) 0.126(9) 0.090(8) -0.008(6) -0.082(11) -0.109(11)
O27 0.059(4) 0.038(3) 0.037(4) 0.005(3) -0.019(3) -0.024(3)
C28 0.277(18) 0.126(9) 0.090(8) -0.008(6) -0.082(11) -0.109(11)
O28 0.068(4) 0.043(4) 0.046(4) 0.012(3) -0.024(3) -0.024(3)
C29 0.277(18) 0.126(9) 0.090(8) -0.008(6) -0.082(11) -0.109(11)
O29 0.079(5) 0.033(3) 0.037(4) 0.008(3) -0.026(3) -0.014(3)
C31 0.277(18) 0.126(9) 0.090(8) -0.008(6) -0.082(11) -0.109(11)
O30 0.068(4) 0.060(4) 0.041(4) 0.005(3) -0.020(3) -0.032(4)
O31 0.042(4) 0.051(4) 0.043(4) 0.001(3) -0.019(3) -0.028(3)
O32 0.066(4) 0.054(4) 0.035(4) 0.016(3) -0.029(3) -0.036(4)
O33 0.068(4) 0.049(4) 0.045(4) 0.016(3) -0.032(3) -0.037(3)
O34 0.082(5) 0.058(4) 0.031(4) 0.006(3) -0.023(4) -0.032(4)
O35 0.069(4) 0.051(4) 0.036(4) 0.001(3) -0.022(3) -0.034(3)
C35 0.214(5) 0.102(3) 0.126(4) 0.019(3) -0.080(4) -0.107(4)
O36 0.082(4) 0.048(4) 0.043(4) 0.018(3) -0.041(4) -0.036(3)
C36 0.214(5) 0.102(3) 0.126(4) 0.019(3) -0.080(4) -0.107(4)
O37 0.063(4) 0.051(4) 0.031(4) 0.006(3) -0.009(3) -0.022(3)
C37 0.214(5) 0.102(3) 0.126(4) 0.019(3) -0.080(4) -0.107(4)
O38 0.066(4) 0.034(4) 0.041(4) 0.007(3) -0.019(3) -0.026(3)
C38 0.214(5) 0.102(3) 0.126(4) 0.019(3) -0.080(4) -0.107(4)
O39 0.063(4) 0.039(3) 0.034(3) 0.009(3) -0.011(3) -0.026(3)
C39 0.214(5) 0.102(3) 0.126(4) 0.019(3) -0.080(4) -0.107(4)
O40 0.073(4) 0.040(4) 0.035(3) 0.021(3) -0.031(3) -0.033(3)
C40 0.214(5) 0.102(3) 0.126(4) 0.019(3) -0.080(4) -0.107(4)
O41 0.072(4) 0.052(4) 0.042(4) 0.013(3) -0.034(3) -0.036(3)
C41 0.214(5) 0.102(3) 0.126(4) 0.019(3) -0.080(4) -0.107(4)
O42 0.071(4) 0.040(4) 0.037(4) 0.010(3) -0.024(3) -0.033(3)
C42 0.111(9) 0.064(7) 0.075(8) 0.023(6) -0.057(7) -0.062(7)
O43 0.057(4) 0.065(4) 0.037(4) 0.011(3) -0.022(3) -0.025(3)
C43 0.120(9) 0.089(8) 0.066(7) 0.034(6) -0.060(7) -0.085(8)
O44 0.089(5) 0.078(5) 0.030(4) -0.002(3) 0.003(3) -0.038(4)
C44 0.128(11) 0.108(10) 0.086(9) 0.034(7) -0.070(9) -0.082(9)
O45 0.105(6) 0.063(5) 0.153(8) -0.027(5) -0.052(5) -0.029(4)
C45 0.177(14) 0.157(13) 0.099(10) 0.069(9) -0.093(10) -0.151(13)
C46 0.102(9) 0.130(11) 0.097(10) 0.051(8) -0.072(8) -0.075(9)
C47 0.099(9) 0.112(10) 0.062(7) 0.053(6) -0.062(7) -0.081(8)
C48 0.086(8) 0.073(7) 0.051(6) 0.032(5) -0.049(6) -0.056(7)
C49 0.059(7) 0.087(8) 0.061(7) 0.023(6) -0.035(6) -0.035(6)
C50 0.214(5) 0.102(3) 0.126(4) 0.019(3) -0.080(4) -0.107(4)
C51 0.214(5) 0.102(3) 0.126(4) 0.019(3) -0.080(4) -0.107(4)
C52 0.214(5) 0.102(3) 0.126(4) 0.019(3) -0.080(4) -0.107(4)
C53 0.214(5) 0.102(3) 0.126(4) 0.019(3) -0.080(4) -0.107(4)
C54 0.214(5) 0.102(3) 0.126(4) 0.019(3) -0.080(4) -0.107(4)
C55 0.214(5) 0.102(3) 0.126(4) 0.019(3) -0.080(4) -0.107(4)
C56 0.214(5) 0.102(3) 0.126(4) 0.019(3) -0.080(4) -0.107(4)
C57 0.142(9) 0.199(12) 0.143(9) 0.037(9) -0.098(8) -0.118(10)
C58 0.142(9) 0.199(12) 0.143(9) 0.037(9) -0.098(8) -0.118(10)
C59 0.142(9) 0.199(12) 0.143(9) 0.037(9) -0.098(8) -0.118(10)
C60 0.142(9) 0.199(12) 0.143(9) 0.037(9) -0.098(8) -0.118(10)
C61 0.142(9) 0.199(12) 0.143(9) 0.037(9) -0.098(8) -0.118(10)
C62 0.142(9) 0.199(12) 0.143(9) 0.037(9) -0.098(8) -0.118(10)
C63 0.142(9) 0.199(12) 0.143(9) 0.037(9) -0.098(8) -0.118(10)
C64 0.095(9) 0.069(8) 0.115(11) 0.019(7) -0.040(8) -0.041(7)
C65 0.097(9) 0.066(7) 0.058(7) 0.018(6) -0.028(7) -0.026(7)
C66 0.154(13) 0.075(9) 0.083(10) 0.048(8) -0.052(10) -0.019(9)
C67 0.193(16) 0.067(9) 0.093(11) 0.037(8) -0.101(12) -0.036(10)
C68 0.133(11) 0.055(8) 0.148(14) 0.028(8) -0.098(11) -0.037(8)
C69 0.111(10) 0.054(7) 0.077(8) 0.020(6) -0.061(8) -0.042(7)
C70 0.091(8) 0.031(6) 0.069(8) 0.018(5) -0.058(7) -0.015(6)
C71 0.077(7) 0.039(6) 0.111(10) -0.009(6) -0.045(7) -0.018(6)
C72 0.074(8) 0.057(7) 0.100(9) 0.022(6) -0.047(7) -0.026(6)
C73 0.110(10) 0.058(7) 0.160(13) 0.035(8) -0.085(10) -0.036(7)
C74 0.123(11) 0.091(10) 0.145(13) 0.053(9) -0.100(10) -0.047(9)
C75 0.088(9) 0.075(8) 0.114(10) 0.019(7) -0.051(8) -0.042(7)
C76 0.069(7) 0.051(7) 0.070(8) -0.004(5) -0.035(6) -0.010(6)
C77 0.060(7) 0.055(7) 0.079(8) -0.004(6) -0.036(6) -0.018(6)
C78 0.072(7) 0.061(7) 0.087(9) -0.002(6) -0.017(7) -0.031(6)
C79 0.214(13) 0.114(9) 0.170(13) 0.078(9) -0.119(12) -0.076(10)
C80 0.214(13) 0.114(9) 0.170(13) 0.078(9) -0.119(12) -0.076(10)
C81 0.214(13) 0.114(9) 0.170(13) 0.078(9) -0.119(12) -0.076(10)
C82 0.214(13) 0.114(9) 0.170(13) 0.078(9) -0.119(12) -0.076(10)
C83 0.214(13) 0.114(9) 0.170(13) 0.078(9) -0.119(12) -0.076(10)
C84 0.214(13) 0.114(9) 0.170(13) 0.078(9) -0.119(12) -0.076(10)
C85 0.214(13) 0.114(9) 0.170(13) 0.078(9) -0.119(12) -0.076(10)
C86 0.119(8) 0.150(11) 0.176(13) 0.063(9) -0.101(9) -0.058(8)
C87 0.119(8) 0.150(11) 0.176(13) 0.063(9) -0.101(9) -0.058(8)
C88 0.119(8) 0.150(11) 0.176(13) 0.063(9) -0.101(9) -0.058(8)
C89 0.119(8) 0.150(11) 0.176(13) 0.063(9) -0.101(9) -0.058(8)
C90 0.119(8) 0.150(11) 0.176(13) 0.063(9) -0.101(9) -0.058(8)
C91 0.119(8) 0.150(11) 0.176(13) 0.063(9) -0.101(9) -0.058(8)
C92 0.119(8) 0.150(11) 0.176(13) 0.063(9) -0.101(9) -0.058(8)
C93 0.080(2) 0.127(3) 0.088(2) 0.031(2) -0.054(2) -0.050(2)
C94 0.080(2) 0.127(3) 0.088(2) 0.031(2) -0.054(2) -0.050(2)
C95 0.080(2) 0.127(3) 0.088(2) 0.031(2) -0.054(2) -0.050(2)
C96 0.080(2) 0.127(3) 0.088(2) 0.031(2) -0.054(2) -0.050(2)
C97 0.080(2) 0.127(3) 0.088(2) 0.031(2) -0.054(2) -0.050(2)
C98 0.080(2) 0.127(3) 0.088(2) 0.031(2) -0.054(2) -0.050(2)
C99 0.080(2) 0.127(3) 0.088(2) 0.031(2) -0.054(2) -0.050(2)
C100 0.080(2) 0.127(3) 0.088(2) 0.031(2) -0.054(2) -0.050(2)
C101 0.049(5) 0.044(5) 0.036(5) 0.010(4) -0.027(5) -0.022(4)
C102 0.058(6) 0.065(7) 0.047(6) 0.011(5) -0.019(5) -0.034(5)
C103 0.084(7) 0.054(6) 0.062(7) 0.015(5) -0.051(6) -0.028(6)
C104 0.079(7) 0.056(6) 0.060(7) 0.025(5) -0.036(6) -0.038(6)
C105 0.073(7) 0.047(6) 0.042(6) 0.010(5) -0.029(5) -0.029(5)
C106 0.058(6) 0.051(6) 0.032(5) 0.016(4) -0.021(5) -0.029(5)
C107 0.099(8) 0.083(8) 0.042(6) 0.026(5) -0.032(6) -0.072(7)
C108 0.080(2) 0.127(3) 0.088(2) 0.031(2) -0.054(2) -0.050(2)
C109 0.080(2) 0.127(3) 0.088(2) 0.031(2) -0.054(2) -0.050(2)
C110 0.080(2) 0.127(3) 0.088(2) 0.031(2) -0.054(2) -0.050(2)
C111 0.080(2) 0.127(3) 0.088(2) 0.031(2) -0.054(2) -0.050(2)
C112 0.080(2) 0.127(3) 0.088(2) 0.031(2) -0.054(2) -0.050(2)
C113 0.080(2) 0.127(3) 0.088(2) 0.031(2) -0.054(2) -0.050(2)
C114 0.080(2) 0.127(3) 0.088(2) 0.031(2) -0.054(2) -0.050(2)
C115 0.111(9) 0.087(9) 0.067(8) 0.045(7) -0.060(8) -0.045(7)
C116 0.186(15) 0.160(14) 0.131(13) 0.099(11) -0.124(12) -0.102(12)
C117 0.200(16) 0.120(11) 0.062(9) 0.056(9) -0.053(11) -0.066(11)
C118 0.280(19) 0.063(8) 0.102(11) 0.048(7) -0.127(12) -0.059(10)
C125 0.146(11) 0.068(8) 0.059(8) 0.019(6) -0.052(8) -0.046(8)
C126 0.110(9) 0.051(7) 0.049(7) 0.028(6) -0.033(6) -0.034(6)
C127 0.085(8) 0.066(8) 0.054(7) 0.019(6) -0.018(6) -0.032(7)
C128 0.095(8) 0.048(7) 0.069(8) 0.018(6) -0.050(7) -0.027(6)
C129 0.099(8) 0.038(6) 0.049(7) 0.011(5) -0.040(6) -0.033(5)
C130 0.075(7) 0.039(6) 0.054(6) 0.027(5) -0.037(6) -0.035(5)
C131 0.087(7) 0.040(6) 0.039(6) 0.022(5) -0.044(6) -0.036(6)
C132 0.081(7) 0.056(6) 0.053(7) 0.026(5) -0.040(6) -0.028(6)
C133 0.081(7) 0.049(6) 0.052(6) 0.023(5) -0.034(6) -0.030(5)
C134 0.086(7) 0.048(6) 0.041(6) 0.005(5) -0.025(5) -0.022(5)
C135 0.104(9) 0.027(5) 0.058(7) 0.000(5) -0.021(6) -0.008(5)
C136 0.093(8) 0.046(6) 0.042(6) -0.001(5) -0.032(6) -0.017(6)
C137 0.075(7) 0.048(6) 0.048(6) 0.003(5) -0.031(5) -0.017(5)
C138 0.061(6) 0.037(6) 0.044(6) -0.003(5) -0.019(5) -0.015(5)
C139 0.102(8) 0.031(5) 0.063(7) 0.015(5) -0.051(6) -0.026(6)
C140 0.212(9) 0.082(5) 0.144(7) 0.072(5) -0.083(6) -0.086(6)
C141 0.212(9) 0.082(5) 0.144(7) 0.072(5) -0.083(6) -0.086(6)
C142 0.212(9) 0.082(5) 0.144(7) 0.072(5) -0.083(6) -0.086(6)
C143 0.212(9) 0.082(5) 0.144(7) 0.072(5) -0.083(6) -0.086(6)
C148 0.107(9) 0.042(6) 0.083(9) 0.006(6) -0.044(8) -0.025(6)
C149 0.167(13) 0.096(10) 0.111(11) -0.007(8) -0.066(10) -0.068(9)
C150 0.142(11) 0.039(6) 0.101(10) 0.011(6) -0.031(8) -0.043(7)
C151 0.093(9) 0.073(8) 0.098(10) -0.031(7) 0.021(8) -0.029(7)
C160 0.337(13) 0.103(6) 0.109(6) 0.033(5) -0.107(8) -0.148(8)
C161 0.164(6) 0.092(4) 0.191(7) -0.010(3) -0.060(5) -0.076(4)
C162 0.164(6) 0.092(4) 0.191(7) -0.010(3) -0.060(5) -0.076(4)
C163 0.164(6) 0.092(4) 0.191(7) -0.010(3) -0.060(5) -0.076(4)
C164 0.164(6) 0.092(4) 0.191(7) -0.010(3) -0.060(5) -0.076(4)
C165 0.164(6) 0.092(4) 0.191(7) -0.010(3) -0.060(5) -0.076(4)
C166 0.164(6) 0.092(4) 0.191(7) -0.010(3) -0.060(5) -0.076(4)
C167 0.164(6) 0.092(4) 0.191(7) -0.010(3) -0.060(5) -0.076(4)
C168 0.181(5) 0.110(4) 0.134(5) 0.061(4) -0.051(4) -0.099(4)
C169 0.181(5) 0.110(4) 0.134(5) 0.061(4) -0.051(4) -0.099(4)
C170 0.181(5) 0.110(4) 0.134(5) 0.061(4) -0.051(4) -0.099(4)
C171 0.181(5) 0.110(4) 0.134(5) 0.061(4) -0.051(4) -0.099(4)
C172 0.181(5) 0.110(4) 0.134(5) 0.061(4) -0.051(4) -0.099(4)
C173 0.181(5) 0.110(4) 0.134(5) 0.061(4) -0.051(4) -0.099(4)
C174 0.100(9) 0.110(10) 0.067(8) 0.070(8) -0.031(7) -0.044(8)
C175 0.164(6) 0.092(4) 0.191(7) -0.010(3) -0.060(5) -0.076(4)
C176 0.164(6) 0.092(4) 0.191(7) -0.010(3) -0.060(5) -0.076(4)
C178 0.164(6) 0.092(4) 0.191(7) -0.010(3) -0.060(5) -0.076(4)
C180 0.164(6) 0.092(4) 0.191(7) -0.010(3) -0.060(5) -0.076(4)
C185 0.181(5) 0.110(4) 0.134(5) 0.061(4) -0.051(4) -0.099(4)
C186 0.181(5) 0.110(4) 0.134(5) 0.061(4) -0.051(4) -0.099(4)
C189 0.181(5) 0.110(4) 0.134(5) 0.061(4) -0.051(4) -0.099(4)
C191 0.181(5) 0.110(4) 0.134(5) 0.061(4) -0.051(4) -0.099(4)
O200 0.120(4) 0.083(3) 0.078(4) 0.023(2) -0.046(3) -0.038(3)
C201 0.120(4) 0.083(3) 0.078(4) 0.023(2) -0.046(3) -0.038(3)
N202 0.120(4) 0.083(3) 0.078(4) 0.023(2) -0.046(3) -0.038(3)
C203 0.120(4) 0.083(3) 0.078(4) 0.023(2) -0.046(3) -0.038(3)
C204 0.120(4) 0.083(3) 0.078(4) 0.023(2) -0.046(3) -0.038(3)
O210 0.198(6) 0.110(4) 0.108(5) 0.014(3) -0.074(5) -0.097(5)
C211 0.198(6) 0.110(4) 0.108(5) 0.014(3) -0.074(5) -0.097(5)
N212 0.198(6) 0.110(4) 0.108(5) 0.014(3) -0.074(5) -0.097(5)
C213 0.198(6) 0.110(4) 0.108(5) 0.014(3) -0.074(5) -0.097(5)
C214 0.198(6) 0.110(4) 0.108(5) 0.014(3) -0.074(5) -0.097(5)
O220 0.121(4) 0.069(3) 0.129(5) -0.004(3) -0.048(4) -0.041(3)
C221 0.121(4) 0.069(3) 0.129(5) -0.004(3) -0.048(4) -0.041(3)
N222 0.121(4) 0.069(3) 0.129(5) -0.004(3) -0.048(4) -0.041(3)
C223 0.121(4) 0.069(3) 0.129(5) -0.004(3) -0.048(4) -0.041(3)
C224 0.121(4) 0.069(3) 0.129(5) -0.004(3) -0.048(4) -0.041(3)
C225 0.060(7) 0.030(5) 0.025(5) 0.000(4) -0.020(5) -0.014(5)
C226 0.078(8) 0.047(6) 0.044(6) 0.008(5) -0.023(6) -0.030(6)
C227 0.072(8) 0.042(6) 0.031(6) 0.015(5) -0.024(6) -0.028(6)
C228 0.072(8) 0.036(6) 0.039(6) 0.016(5) -0.021(6) -0.032(6)
C229 0.045(6) 0.050(6) 0.041(6) 0.003(5) -0.012(5) -0.021(5)
C230 0.070(7) 0.055(7) 0.044(7) 0.013(6) -0.037(6) -0.037(6)
O260 0.065(4) 0.106(5) 0.075(5) 0.017(4) -0.028(3) -0.020(4)
C261 0.065(4) 0.106(5) 0.075(5) 0.017(4) -0.028(3) -0.020(4)
N262 0.065(4) 0.106(5) 0.075(5) 0.017(4) -0.028(3) -0.020(4)
C263 0.065(4) 0.106(5) 0.075(5) 0.017(4) -0.028(3) -0.020(4)
C264 0.065(4) 0.106(5) 0.075(5) 0.017(4) -0.028(3) -0.020(4)
O270 0.108(5) 0.059(4) 0.088(5) 0.024(3) -0.064(4) -0.039(3)
C271 0.108(5) 0.059(4) 0.088(5) 0.024(3) -0.064(4) -0.039(3)
N272 0.108(5) 0.059(4) 0.088(5) 0.024(3) -0.064(4) -0.039(3)
C273 0.108(5) 0.059(4) 0.088(5) 0.024(3) -0.064(4) -0.039(3)
C274 0.108(5) 0.059(4) 0.088(5) 0.024(3) -0.064(4) -0.039(3)
O280 0.086(4) 0.085(4) 0.064(4) 0.033(3) -0.034(3) -0.060(4)
C281 0.086(4) 0.085(4) 0.064(4) 0.033(3) -0.034(3) -0.060(4)
N282 0.086(4) 0.085(4) 0.064(4) 0.033(3) -0.034(3) -0.060(4)
C283 0.086(4) 0.085(4) 0.064(4) 0.033(3) -0.034(3) -0.060(4)
C284 0.086(4) 0.085(4) 0.064(4) 0.033(3) -0.034(3) -0.060(4)
O286 0.086(4) 0.085(4) 0.064(4) 0.033(3) -0.034(3) -0.060(4)
O287 0.086(4) 0.085(4) 0.064(4) 0.033(3) -0.034(3) -0.060(4)
O300 0.160(5) 0.106(5) 0.110(5) -0.021(4) -0.018(4) -0.035(5)
C301 0.160(5) 0.106(5) 0.110(5) -0.021(4) -0.018(4) -0.035(5)
N302 0.160(5) 0.106(5) 0.110(5) -0.021(4) -0.018(4) -0.035(5)
C303 0.160(5) 0.106(5) 0.110(5) -0.021(4) -0.018(4) -0.035(5)
C304 0.160(5) 0.106(5) 0.110(5) -0.021(4) -0.018(4) -0.035(5)
O315 0.088(4) 0.120(5) 0.106(6) 0.016(4) 0.005(4) -0.058(4)
C316 0.088(4) 0.120(5) 0.106(6) 0.016(4) 0.005(4) -0.058(4)
N317 0.088(4) 0.120(5) 0.106(6) 0.016(4) 0.005(4) -0.058(4)
C318 0.088(4) 0.120(5) 0.106(6) 0.016(4) 0.005(4) -0.058(4)
C319 0.088(4) 0.120(5) 0.106(6) 0.016(4) 0.005(4) -0.058(4)
C320 0.088(4) 0.120(5) 0.106(6) 0.016(4) 0.005(4) -0.058(4)
N321 0.088(4) 0.120(5) 0.106(6) 0.016(4) 0.005(4) -0.058(4)
C322 0.088(4) 0.120(5) 0.106(6) 0.016(4) 0.005(4) -0.058(4)
C330 0.124(10) 0.125(10) 0.118(10) 0.012(8) -0.062(8) -0.050(8)
C331 0.138(11) 0.126(10) 0.082(9) -0.006(8) -0.014(8) -0.041(9)
O340 0.133(5) 0.101(4) 0.067(3) 0.002(3) -0.027(3) -0.042(4)
C341 0.133(5) 0.101(4) 0.067(3) 0.002(3) -0.027(3) -0.042(4)
N342 0.133(5) 0.101(4) 0.067(3) 0.002(3) -0.027(3) -0.042(4)
C343 0.133(5) 0.101(4) 0.067(3) 0.002(3) -0.027(3) -0.042(4)
C344 0.133(5) 0.101(4) 0.067(3) 0.002(3) -0.027(3) -0.042(4)
O350 0.077(4) 0.087(4) 0.051(3) -0.001(3) -0.029(3) -0.019(3)
C351 0.077(4) 0.087(4) 0.051(3) -0.001(3) -0.029(3) -0.019(3)
N352 0.077(4) 0.087(4) 0.051(3) -0.001(3) -0.029(3) -0.019(3)
C353 0.077(4) 0.087(4) 0.051(3) -0.001(3) -0.029(3) -0.019(3)
C354 0.077(4) 0.087(4) 0.051(3) -0.001(3) -0.029(3) -0.019(3)
O455 0.077(4) 0.087(4) 0.051(3) -0.001(3) -0.029(3) -0.019(3)
C456 0.077(4) 0.087(4) 0.051(3) -0.001(3) -0.029(3) -0.019(3)
O457 0.077(4) 0.087(4) 0.051(3) -0.001(3) -0.029(3) -0.019(3)
C188 0.181(5) 0.110(4) 0.134(5) 0.061(4) -0.051(4) -0.099(4)
C45A 0.105(6) 0.063(5) 0.153(8) -0.027(5) -0.052(5) -0.029(4)
C323 0.088(4) 0.120(5) 0.106(6) 0.016(4) 0.005(4) -0.058(4)
C27 0.277(18) 0.126(9) 0.090(8) -0.008(6) -0.082(11) -0.109(11)
C30 0.277(18) 0.126(9) 0.090(8) -0.008(6) -0.082(11) -0.109(11)
C187 0.181(5) 0.110(4) 0.134(5) 0.061(4) -0.051(4) -0.099(4)
C190 0.181(5) 0.110(4) 0.134(5) 0.061(4) -0.051(4) -0.099(4)
C179 0.164(6) 0.092(4) 0.191(7) -0.010(3) -0.060(5) -0.076(4)
C177 0.164(6) 0.092(4) 0.191(7) -0.010(3) -0.060(5) -0.076(4)
C181 0.164(6) 0.092(4) 0.191(7) -0.010(3) -0.060(5) -0.076(4)
C28A 0.086(4) 0.085(4) 0.064(4) 0.033(3) -0.034(3) -0.060(4)

loop_
_atom_type_symbol
_atom_type_description
_atom_type_scat_dispersion_real
_atom_type_scat_dispersion_imag
_atom_type_scat_source
C C 0.0033 0.0016 'International Tables Vol C Tables 4.2.6.8 and 6.1.1.4'
H H 0.0000 0.0000 'International Tables Vol C Tables 4.2.6.8 and 6.1.1.4'
N N 0.0061 0.0033 'International Tables Vol C Tables 4.2.6.8 and 6.1.1.4'
O O 0.0106 0.0060 'International Tables Vol C Tables 4.2.6.8 and 6.1.1.4'
Co Co 0.3494 0.9721 'International Tables Vol C Tables 4.2.6.8 and 6.1.1.4'

loop_
_geom_angle_atom_site_label_1
_geom_angle_atom_site_label_2
_geom_angle_atom_site_label_3
_geom_angle
O18 Co1 O2 171.8(2)
O18 Co1 O36 98.1(2)
O2 Co1 O36 78.7(2)
O18 Co1 O270 90.3(2)
O2 Co1 O270 92.9(3)
O36 Co1 O270 171.6(2)
O18 Co1 O40 75.6(2)
O2 Co1 O40 96.4(2)
O36 Co1 O40 82.1(2)
O270 Co1 O40 99.6(2)
O18 Co1 O17 84.4(2)
O2 Co1 O17 102.9(2)
O36 Co1 O17 88.5(3)
O270 Co1 O17 92.8(3)
O40 Co1 O17 156.4(2)
O1 C1 C2 113.6(9)
O18 Co2 O19 106.4(2)
O18 Co2 O26 161.6(2)
O19 Co2 O26 89.6(2)
O18 Co2 O40 75.9(2)
O19 Co2 O40 88.6(2)
O26 Co2 O40 114.3(2)
O18 Co2 O35 89.6(2)
O19 Co2 O35 163.9(2)
O26 Co2 O35 75.0(2)
O40 Co2 O35 93.5(2)
O18 Co2 O220 90.1(3)
O19 Co2 O220 107.0(3)
O26 Co2 O220 76.3(3)
O40 Co2 O220 161.6(3)
O35 Co2 O220 74.3(3)
C7 O2 Co9 126.2(5)
C7 O2 Co1 132.6(5)
Co9 O2 Co1 100.9(2)
C7 C2 C3 120.7(11)
C7 C2 C1 120.3(9)
C3 C2 C1 118.9(12)
O22 Co3 O23 105.1(2)
O22 Co3 O35 162.7(3)
O23 Co3 O35 91.2(2)
O22 Co3 O38 76.4(2)
O23 Co3 O38 88.6(2)
O35 Co3 O38 110.5(2)
O22 Co3 O26 90.2(2)
O23 Co3 O26 164.4(2)
O35 Co3 O26 74.0(2)
O38 Co3 O26 92.2(2)
O22 Co3 O220 94.2(3)
O23 Co3 O220 106.7(3)
O35 Co3 O220 75.1(3)
O38 Co3 O220 163.9(3)
O26 Co3 O220 74.5(3)
C14 O3 Co9 127.9(6)
C14 O3 Co10 120.3(6)
Co9 O3 Co10 110.8(3)
C4 C3 C2 121.9(12)
O22 Co4 O14 175.3(2)
O22 Co4 O38 77.3(2)
O14 Co4 O38 98.8(2)
O22 Co4 O25 100.1(2)
O14 Co4 O25 76.6(2)
O38 Co4 O25 82.5(2)
O22 Co4 O13 96.2(3)
O14 Co4 O13 86.5(2)
O38 Co4 O13 92.3(3)
O25 Co4 O13 161.3(3)
O22 Co4 O21 85.8(3)
O14 Co4 O21 97.5(3)
O38 Co4 O21 160.6(3)
O25 Co4 O21 91.2(3)
O13 Co4 O21 99.0(4)
C15 O4 Co10 109.9(6)
C3 C4 C5 117.5(10)
C3 C4 C16 122.4(13)
C5 C4 C16 120.0(13)
O14 Co5 O15 106.0(2)
O14 Co5 O31 163.1(2)
O15 Co5 O31 89.3(2)
O14 Co5 O25 76.6(2)
O15 Co5 O25 88.4(2)
O31 Co5 O25 111.9(2)
O14 Co5 O39 90.9(2)
O15 Co5 O39 162.9(2)
O31 Co5 O39 74.4(2)
O25 Co5 O39 93.0(2)
O14 Co5 O200 91.6(3)
O15 Co5 O200 107.0(2)
O31 Co5 O200 76.7(3)
O25 Co5 O200 162.9(3)
O39 Co5 O200 74.6(2)
C6 C5 C4 122.2(11)
O10 Co6 O11 105.3(2)
O10 Co6 O39 162.5(2)
O11 Co6 O39 89.9(2)
O10 Co6 O31 90.4(2)
O11 Co6 O31 164.2(2)
O39 Co6 O31 75.0(2)
O10 Co6 O28 76.7(2)
O11 Co6 O28 88.0(2)
O39 Co6 O28 113.2(2)
O31 Co6 O28 93.7(2)
O10 Co6 O200 93.7(2)
O11 Co6 O200 105.7(3)
O39 Co6 O200 73.5(2)
O31 Co6 O200 74.8(2)
O28 Co6 O200 165.0(3)
C41 O6 Co8 132.0(8)
C41 O6 Co7 125.5(7)
Co8 O6 Co7 101.8(2)
C5 C6 C7 120.0(11)
C5 C6 C8 120.6(10)
C7 C6 C8 119.3(9)
O6 Co7 O10 175.1(2)
O6 Co7 O33 77.2(2)
O10 Co7 O33 100.8(2)
O6 Co7 O28 98.3(2)
O10 Co7 O28 76.9(2)
O33 Co7 O28 83.3(2)
O6 Co7 O45 89.8(3)
O10 Co7 O45 92.0(3)
O33 Co7 O45 166.9(3)
O28 Co7 O45 96.7(3)
O6 Co7 O9 99.0(3)
O10 Co7 O9 85.4(2)
O33 Co7 O9 89.0(3)
O28 Co7 O9 158.9(2)
O45 Co7 O9 95.2(3)
C48 O7 Co8 122.7(5)
C48 O7 Co15 122.9(6)
Co8 O7 Co15 112.4(2)
O2 C7 C2 121.9(9)
O2 C7 C6 120.4(10)
C2 C7 C6 117.5(9)
O6 Co8 O7 107.1(2)
O6 Co8 O42 161.2(3)
O7 Co8 O42 90.5(2)
O6 Co8 O33 76.9(2)
O7 Co8 O33 87.4(2)
O42 Co8 O33 111.2(2)
O6 Co8 O29 88.7(2)
O7 Co8 O29 163.7(2)
O42 Co8 O29 74.4(2)
O33 Co8 O29 92.5(2)
O6 Co8 O210 92.2(3)
O7 Co8 O210 109.5(3)
O42 Co8 O210 75.4(3)
O33 Co8 O210 162.2(3)
O29 Co8 O210 73.0(3)
C49 O8 Co15 111.4(5)
C6 C8 C9 114.2(9)
O2 Co9 O3 105.7(2)
O2 Co9 O29 161.5(3)
O3 Co9 O29 90.8(2)
O2 Co9 O36 78.3(2)
O3 Co9 O36 86.7(2)
O29 Co9 O36 111.6(2)
O2 Co9 O42 90.0(2)
O3 Co9 O42 163.7(2)
O29 Co9 O42 74.4(2)
O36 Co9 O42 92.5(2)
O2 Co9 O210 91.1(3)
O3 Co9 O210 107.5(3)
O29 Co9 O210 75.8(3)
O36 Co9 O210 164.3(3)
O42 Co9 O210 75.8(3)
C64 O9 Co7 115.1(6)
C14 C9 C10 118.6(10)
C14 C9 C8 123.7(9)
C10 C9 C8 117.4(10)
O3 Co10 O340 93.6(3)
O3 Co10 O30 96.0(2)
O340 Co10 O30 169.7(3)
O3 Co10 O44 175.0(2)
O340 Co10 O44 90.7(3)
O30 Co10 O44 79.5(2)
O3 Co10 O34 104.0(3)
O340 Co10 O34 93.4(3)
O30 Co10 O34 87.7(2)
O44 Co10 O34 78.1(3)
O3 Co10 O4 88.2(3)
O340 Co10 O4 89.7(3)
O30 Co10 O4 87.1(3)
O44 Co10 O4 89.4(3)
O34 Co10 O4 167.2(3)
C70 O10 Co6 137.4(6)
C70 O10 Co7 121.8(5)
Co6 O10 Co7 100.6(2)
C11 C10 C9 122.2(11)
O23 Co11 O34 96.2(2)
O23 Co11 O44 174.6(2)
O34 Co11 O44 78.9(3)
O23 Co11 O315 92.1(3)
O34 Co11 O315 171.5(3)
O44 Co11 O315 92.7(3)
O23 Co11 O37 103.7(2)
O34 Co11 O37 87.2(2)
O44 Co11 O37 78.6(2)
O315 Co11 O37 92.6(3)
O23 Co11 O24 86.5(2)
O34 Co11 O24 88.2(3)
O44 Co11 O24 91.0(3)
O315 Co11 O24 90.6(3)
O37 Co11 O24 169.2(3)
C77 O11 Co6 124.3(6)
C77 O11 Co12 123.1(6)
Co6 O11 Co12 110.2(3)
C10 C11 C12 117.4(10)
C10 C11 C25 122.1(12)
C12 C11 C25 120.4(13)
O300 Co12 O11 93.0(3)
O300 Co12 O44 91.6(4)
O11 Co12 O44 174.3(2)
O300 Co12 O37 170.9(3)
O11 Co12 O37 95.9(2)
O44 Co12 O37 79.4(2)
O300 Co12 O30 93.1(4)
O11 Co12 O30 104.5(2)
O44 Co12 O30 78.5(3)
O37 Co12 O30 86.6(2)
O300 Co12 O12 91.7(4)
O11 Co12 O12 86.2(3)
O44 Co12 O12 90.4(3)
O37 Co12 O12 87.0(3)
O30 Co12 O12 168.0(3)
C78 O12 Co12 112.1(6)
C13 C12 C11 119.6(12)
O19 Co13 O27 95.9(2)
O19 Co13 O43 174.2(2)
O27 Co13 O43 79.0(2)
O19 Co13 O260 92.8(3)
O27 Co13 O260 171.0(3)
O43 Co13 O260 92.2(3)
O19 Co13 O41 103.7(2)
O27 Co13 O41 87.1(2)
O43 Co13 O41 78.9(2)
O260 Co13 O41 92.9(3)
O19 Co13 O20 86.8(2)
O27 Co13 O20 88.0(2)
O43 Co13 O20 90.3(2)
O260 Co13 O20 90.3(3)
O41 Co13 O20 168.8(2)
C93 O13 Co4 114.1(5)
C14 C13 C12 123.3(11)
C14 C13 C15 118.1(9)
C12 C13 C15 118.0(11)
O32 Co14 O350 172.1(3)
O32 Co14 O15 96.3(2)
O350 Co14 O15 91.1(2)
O32 Co14 O43 79.9(2)
O350 Co14 O43 92.6(2)
O15 Co14 O43 175.9(2)
O32 Co14 O27 86.4(2)
O350 Co14 O27 94.6(2)
O15 Co14 O27 103.4(2)
O43 Co14 O27 77.9(2)
O32 Co14 O16 87.2(2)
O350 Co14 O16 90.3(3)
O15 Co14 O16 87.5(2)
O43 Co14 O16 90.8(2)
O27 Co14 O16 167.8(2)
C99 O14 Co5 132.5(6)
C99 O14 Co4 125.7(6)
Co5 O14 Co4 101.6(2)
C13 C14 O3 120.5(9)
C13 C14 C9 118.8(9)
O3 C14 C9 120.6(9)
O7 Co15 O43 175.9(2)
O7 Co15 O41 95.8(2)
O43 Co15 O41 80.2(2)
O7 Co15 O280 92.0(2)
O43 Co15 O280 91.9(2)
O41 Co15 O280 171.5(3)
O7 Co15 O32 102.2(2)
O43 Co15 O32 78.4(2)
O41 Co15 O32 87.4(2)
O280 Co15 O32 94.1(2)
O7 Co15 O8 88.6(2)
O43 Co15 O8 90.6(2)
O41 Co15 O8 87.9(2)
O280 Co15 O8 89.0(2)
O32 Co15 O8 168.6(2)
C106 O15 Co5 123.7(5)
C106 O15 Co14 123.4(5)
Co5 O15 Co14 110.7(2)
O4 C15 C13 112.0(9)
C107 O16 Co14 111.7(5)
C17 C16 C18 122.8(16)
C17 C16 C4 113.2(13)
C18 C16 C4 111.6(12)
C17 C16 C19 97.2(14)
C18 C16 C19 101.7(14)
C4 C16 C19 107.2(15)
C125 O17 Co1 113.2(5)
C131 O18 Co2 131.5(5)
C131 O18 Co1 125.0(5)
Co2 O18 Co1 103.5(2)
C138 O19 Co2 122.2(5)
C138 O19 Co13 124.3(5)
Co2 O19 Co13 109.7(2)
C139 O20 Co13 111.2(5)
C160 O21 Co4 115.1(7)
C166 O22 Co3 134.4(8)
C166 O22 Co4 123.5(8)
Co3 O22 Co4 101.7(2)
C173 O23 Co3 125.3(8)
C173 O23 Co11 122.9(8)
Co3 O23 Co11 109.6(2)
C174 O24 Co11 110.1(5)
C225 O25 Co4 129.4(5)
C225 O25 Co5 126.2(5)
Co4 O25 Co5 94.9(2)
C31 C25 C28 140.4(16)
C31 C25 C11 106.6(14)
C28 C25 C11 110.5(14)
C31 C25 C27 116.2(14)
C28 C25 C27 36.6(14)
C11 C25 C27 109.9(14)
C31 C25 C30 61.7(13)
C28 C25 C30 113.8(13)
C11 C25 C30 112.7(14)
C27 C25 C30 135.7(16)
C31 C25 C29 109.5(12)
C28 C25 C29 71.9(14)
C11 C25 C29 107.8(15)
C27 C25 C29 106.6(13)
C30 C25 C29 48.6(12)
C31 C25 C26 46.4(12)
C28 C25 C26 109.3(13)
C11 C25 C26 104.6(14)
C27 C25 C26 74.5(14)
C30 C25 C26 105.4(12)
C29 C25 C26 144.7(14)
C225 O26 Co2 135.9(6)
C225 O26 Co3 129.0(6)
Co2 O26 Co3 93.2(2)
C225 O27 Co13 132.6(5)
C225 O27 Co14 126.9(5)
Co13 O27 Co14 100.4(3)
C226 O28 Co7 129.6(6)
C226 O28 Co6 125.4(5)
Co7 O28 Co6 94.1(2)
C226 O29 Co9 134.2(6)
C226 O29 Co8 130.0(6)
Co9 O29 Co8 94.0(3)
C226 O30 Co10 132.6(6)
C226 O30 Co12 127.4(6)
Co10 O30 Co12 99.9(3)
C227 O31 Co5 135.6(6)
C227 O31 Co6 129.3(6)
Co5 O31 Co6 93.2(2)
C227 O32 Co14 131.3(6)
C227 O32 Co15 128.7(6)
Co14 O32 Co15 99.8(3)
C227 O33 Co7 128.0(6)
C227 O33 Co8 127.8(5)
Co7 O33 Co8 95.7(2)
C228 O34 Co11 132.9(6)
C228 O34 Co10 125.4(6)
Co11 O34 Co10 100.7(3)
C228 O35 Co3 137.6(6)
C228 O35 Co2 128.5(6)
Co3 O35 Co2 93.2(2)
O5 C35 C36 92.3(10)
C228 O36 Co1 130.0(6)
C228 O36 Co9 127.6(5)
Co1 O36 Co9 94.6(3)
C37 C36 C41 121.4(14)
C37 C36 C35 115.4(13)
C41 C36 C35 119.2(12)
C229 O37 Co12 132.9(5)
C229 O37 Co11 127.1(6)
Co12 O37 Co11 100.0(3)
C36 C37 C38 118.0(14)
C229 O38 Co4 131.5(5)
C229 O38 Co3 124.8(5)
Co4 O38 Co3 94.7(2)
C39 C38 C37 119.3(12)
C39 C38 C50 124.1(15)
C37 C38 C50 116.6(13)
C229 O39 Co6 136.1(6)
C229 O39 Co5 128.7(6)
Co6 O39 Co5 93.9(2)
C38 C39 C40 122.6(16)
C230 O40 Co1 129.4(6)
C230 O40 Co2 124.2(5)
Co1 O40 Co2 94.5(2)
C39 C40 C41 120.0(16)
C39 C40 C42 120.4(15)
C41 C40 C42 119.5(11)
C230 O41 Co15 133.3(5)
C230 O41 Co13 127.0(5)
Co15 O41 Co13 99.3(2)
O6 C41 C40 120.4(14)
O6 C41 C36 120.8(14)
C40 C41 C36 118.7(13)
C230 O42 Co8 138.0(6)
C230 O42 Co9 127.1(5)
Co8 O42 Co9 93.8(2)
C40 C42 C43 114.7(9)
C330 O43 Co15 116.2(6)
C330 O43 Co14 117.7(6)
Co15 O43 Co14 100.9(3)
C330 O43 Co13 116.6(6)
Co15 O43 Co13 100.7(2)
Co14 O43 Co13 101.8(2)
C44 C43 C48 118.2(11)
C44 C43 C42 121.5(10)
C48 C43 C42 120.3(8)
C331 O44 Co10 115.8(7)
C331 O44 Co12 118.6(7)
Co10 O44 Co12 101.1(3)
C331 O44 Co11 116.1(7)
Co10 O44 Co11 101.6(3)
Co12 O44 Co11 100.9(3)
C45 C44 C43 126.9(11)
C45A O45 Co7 119.0(11)
C44 C45 C46 115.2(9)
C44 C45 C57 126.0(13)
C46 C45 C57 118.7(13)
C45 C46 C47 120.6(11)
C48 C47 C46 119.1(10)
C48 C47 C49 122.1(8)
C46 C47 C49 118.8(10)
C43 C48 C47 119.5(9)
C43 C48 O7 122.0(9)
C47 C48 O7 118.6(8)
O8 C49 C47 108.5(7)
C51 C50 C54 145.6(14)
C51 C50 C55 113.8(13)
C54 C50 C55 52.6(12)
C51 C50 C38 106.7(12)
C54 C50 C38 107.6(12)
C55 C50 C38 112.9(13)
C51 C50 C52 47.8(12)
C54 C50 C52 113.6(12)
C55 C50 C52 132.4(14)
C38 C50 C52 114.6(13)
C51 C50 C56 63.0(12)
C54 C50 C56 110.0(12)
C55 C50 C56 57.7(11)
C38 C50 C56 103.6(13)
C52 C50 C56 107.0(11)
C51 C50 C53 109.3(12)
C54 C50 C53 58.8(12)
C55 C50 C53 107.9(11)
C38 C50 C53 105.9(13)
C52 C50 C53 61.8(12)
C56 C50 C53 150.5(13)
C62 C57 C59 133.1(15)
C62 C57 C45 113.3(14)
C59 C57 C45 113.0(13)
C62 C57 C58 120.5(13)
C59 C57 C58 50.3(12)
C45 C57 C58 106.1(12)
C62 C57 C61 41.4(12)
C59 C57 C61 115.2(13)
C45 C57 C61 107.9(12)
C58 C57 C61 146.0(13)
C62 C57 C63 62.4(12)
C59 C57 C63 106.7(11)
C45 C57 C63 110.7(13)
C58 C57 C63 62.8(12)
C61 C57 C63 102.9(12)
C62 C57 C60 108.4(12)
C59 C57 C60 51.0(11)
C45 C57 C60 106.0(13)
C58 C57 C60 101.2(11)
C61 C57 C60 71.0(13)
C63 C57 C60 142.8(12)
O9 C64 C65 106.3(9)
C66 C65 C70 119.9(11)
C66 C65 C64 120.6(12)
C70 C65 C64 119.4(9)
C65 C66 C67 121.2(13)
C66 C67 C68 118.9(10)
C66 C67 C79 123.4(15)
C68 C67 C79 117.5(15)
C69 C68 C67 119.4(13)
C70 C69 C68 120.2(12)
C70 C69 C71 118.7(9)
C68 C69 C71 120.8(12)
O10 C70 C69 121.8(10)
O10 C70 C65 118.0(10)
C69 C70 C65 120.1(9)
C72 C71 C69 112.1(9)
C77 C72 C73 117.3(10)
C77 C72 C71 122.6(9)
C73 C72 C71 119.5(9)
C74 C73 C72 122.3(10)
C73 C74 C75 118.3(9)
C73 C74 C86 119.9(11)
C75 C74 C86 121.6(12)
C74 C75 C76 120.1(10)
C77 C76 C75 120.2(10)
C77 C76 C78 121.5(9)
C75 C76 C78 118.2(10)
C76 C77 O11 120.3(9)
C76 C77 C72 121.7(9)
O11 C77 C72 118.0(9)
O12 C78 C76 111.1(8)
C84 C79 C81 133.3(16)
C84 C79 C82 112.4(13)
C81 C79 C82 66.3(13)
C84 C79 C67 112.7(16)
C81 C79 C67 112.1(16)
C82 C79 C67 106.0(14)
C84 C79 C83 64.6(13)
C81 C79 C83 111.3(13)
C82 C79 C83 50.9(13)
C67 C79 C83 109.6(14)
C84 C79 C85 43.6(13)
C81 C79 C85 107.5(12)
C82 C79 C85 143.1(16)
C67 C79 C85 109.7(14)
C83 C79 C85 106.6(13)
C84 C79 C80 109.8(13)
C81 C79 C80 42.3(12)
C82 C79 C80 108.0(12)
C67 C79 C80 107.7(14)
C83 C79 C80 141.2(15)
C85 C79 C80 69.9(13)
C91 C86 C88 136.3(16)
C91 C86 C89 114.7(13)
C88 C86 C89 43.5(12)
C91 C86 C92 55.5(12)
C88 C86 C92 110.2(12)
C89 C86 C92 136.8(14)
C91 C86 C74 110.8(14)
C88 C86 C74 112.2(14)
C89 C86 C74 107.3(13)
C92 C86 C74 115.4(13)
C91 C86 C87 115.1(12)
C88 C86 C87 62.3(12)
C89 C86 C87 105.6(12)
C92 C86 C87 60.1(12)
C74 C86 C87 102.3(13)
C91 C86 C90 51.6(12)
C88 C86 C90 107.9(12)
C89 C86 C90 68.1(13)
C92 C86 C90 104.4(12)
C74 C86 C90 106.1(13)
C87 C86 C90 151.5(14)
O13 C93 C94 98.4(8)
C95 C94 C99 120.0(11)
C95 C94 C93 120.2(10)
C99 C94 C93 119.3(8)
C94 C95 C96 121.1(11)
C97 C96 C95 115.2(9)
C97 C96 C108 122.5(10)
C95 C96 C108 122.1(9)
C96 C97 C98 122.3(11)
C99 C98 C97 119.8(11)
C99 C98 C100 120.6(9)
C97 C98 C100 119.4(11)
O14 C99 C98 121.1(10)
O14 C99 C94 118.5(10)
C98 C99 C94 119.9(10)
C98 C100 C101 113.8(10)
C102 C101 C106 119.8(8)
C102 C101 C100 119.9(7)
C106 C101 C100 120.3(7)
C103 C102 C101 124.3(8)
C102 C103 C104 117.0(8)
C102 C103 C115 124.3(9)
C104 C103 C115 118.5(9)
C105 C104 C103 118.9(8)
C104 C105 C106 122.0(8)
C104 C105 C107 118.5(8)
C106 C105 C107 119.4(7)
O15 C106 C101 122.7(7)
O15 C106 C105 119.7(7)
C101 C106 C105 117.6(7)
O16 C107 C105 110.8(7)
C111 C108 C114 126.7(12)
C111 C108 C113 111.7(11)
C114 C108 C113 38.2(10)
C111 C108 C96 117.9(11)
C114 C108 C96 114.5(11)
C113 C108 C96 109.2(11)
C111 C108 C112 44.4(10)
C114 C108 C112 113.5(11)
C113 C108 C112 79.4(11)
C96 C108 C112 103.9(10)
C111 C108 C110 60.5(10)
C114 C108 C110 110.4(11)
C113 C108 C110 139.1(12)
C96 C108 C110 109.0(11)
C112 C108 C110 104.9(10)
C111 C108 C109 105.5(10)
C114 C108 C109 68.4(10)
C113 C108 C109 106.3(10)
C96 C108 C109 105.3(10)
C112 C108 C109 146.1(11)
C110 C108 C109 49.0(9)
C117 C115 C103 108.9(9)
C117 C115 C118 105.6(11)
C103 C115 C118 112.6(9)
C117 C115 C116 107.9(11)
C103 C115 C116 108.5(9)
C118 C115 C116 113.0(11)
O17 C125 C126 110.2(9)
C131 C126 C127 121.5(10)
C131 C126 C125 117.5(8)
C127 C126 C125 120.9(9)
C128 C127 C126 120.5(10)
C127 C128 C129 117.8(9)
C127 C128 C140 121.4(12)
C129 C128 C140 120.6(11)
C130 C129 C128 121.2(9)
C129 C130 C131 119.4(9)
C129 C130 C132 120.6(9)
C131 C130 C132 119.9(8)
O18 C131 C126 119.4(9)
O18 C131 C130 121.2(8)
C126 C131 C130 119.4(8)
C130 C132 C133 115.8(8)
C138 C133 C134 120.2(8)
C138 C133 C132 120.7(8)
C134 C133 C132 119.0(7)
C135 C134 C133 122.1(8)
C136 C135 C134 118.3(8)
C136 C135 C148 120.4(9)
C134 C135 C148 121.1(8)
C135 C136 C137 119.8(8)
C136 C137 C138 123.4(8)
C136 C137 C139 119.8(8)
C138 C137 C139 116.7(8)
O19 C138 C137 123.0(8)
O19 C138 C133 121.1(8)
C137 C138 C133 115.9(8)
O20 C139 C137 111.7(7)
C141 C140 C128 116.6(14)
C141 C140 C142 109.1(12)
C128 C140 C142 111.9(11)
C141 C140 C143 100.8(12)
C128 C140 C143 112.4(11)
C142 C140 C143 104.9(13)
C151 C148 C135 110.0(9)
C151 C148 C150 109.4(9)
C135 C148 C150 111.0(9)
C151 C148 C149 106.8(10)
C135 C148 C149 110.4(9)
C150 C148 C149 109.1(9)
C161 C160 O21 106.4(12)
C166 C161 C162 112.3(14)
C166 C161 C160 123.9(13)
C162 C161 C160 122.3(14)
C163 C162 C161 123.4(15)
C164 C163 C162 116.5(13)
C164 C163 C175 127.9(15)
C162 C163 C175 114.6(14)
C163 C164 C165 124.5(16)
C164 C165 C166 118.1(16)
C164 C165 C167 122.8(16)
C166 C165 C167 118.8(13)
O22 C166 C161 114.4(14)
O22 C166 C165 121.2(15)
C161 C166 C165 124.2(14)
C165 C167 C168 110.7(14)
C169 C168 C173 117.1(15)
C169 C168 C167 122.0(15)
C173 C168 C167 120.5(11)
C168 C169 C170 125.9(15)
C171 C170 C169 111.7(12)
C171 C170 C185 125.8(14)
C169 C170 C185 121.0(13)
C170 C171 C172 124.1(15)
C173 C172 C171 124.3(15)
C173 C172 C174 116.1(11)
C171 C172 C174 119.5(14)
C172 C173 O23 123.6(14)
C172 C173 C168 115.9(12)
O23 C173 C168 120.5(13)
O24 C174 C172 113.1(10)
C180 C175 C179 60.9(12)
C180 C175 C177 144.5(16)
C179 C175 C177 114.0(13)
C180 C175 C176 115.6(13)
C179 C175 C176 140.6(15)
C177 C175 C176 43.4(12)
C180 C175 C178 113.8(13)
C179 C175 C178 53.2(12)
C177 C175 C178 67.9(12)
C176 C175 C178 110.3(12)
C180 C175 C181 52.7(12)
C179 C175 C181 110.6(13)
C177 C175 C181 108.3(12)
C176 C175 C181 66.5(12)
C178 C175 C181 152.5(15)
C180 C175 C163 99.4(14)
C179 C175 C163 105.6(14)
C177 C175 C163 115.0(15)
C176 C175 C163 113.4(15)
C178 C175 C163 103.3(13)
C181 C175 C163 102.7(13)
C191 C185 C190 51.5(12)
C191 C185 C188 134.6(14)
C190 C185 C188 112.0(12)
C191 C185 C186 61.6(12)
C190 C185 C186 112.9(12)
C188 C185 C186 110.3(12)
C191 C185 C187 114.8(12)
C190 C185 C187 147.4(14)
C188 C185 C187 52.8(12)
C186 C185 C187 60.5(12)
C191 C185 C189 110.7(12)
C190 C185 C189 63.0(12)
C188 C185 C189 55.1(12)
C186 C185 C189 153.5(14)
C187 C185 C189 107.7(12)
C191 C185 C170 113.4(13)
C190 C185 C170 107.2(13)
C188 C185 C170 112.0(13)
C186 C185 C170 101.9(13)
C187 C185 C170 105.4(13)
C189 C185 C170 104.2(13)
C201 O200 Co5 118.9(8)
C201 O200 Co6 123.9(8)
Co5 O200 Co6 85.4(2)
O200 C201 N202 121.7(12)
C203 N202 C204 124.3(10)
C203 N202 C201 118.8(10)
C204 N202 C201 116.6(10)
C211 O210 Co9 107.7(8)
C211 O210 Co8 139.6(9)
Co9 O210 Co8 84.8(3)
O210 C211 N212 120.7(12)
C213 N212 C211 123.4(10)
C213 N212 C214 119.7(9)
C211 N212 C214 116.8(10)
C221 O220 Co3 125.0(8)
C221 O220 Co2 123.7(9)
Co3 O220 Co2 86.1(3)
O220 C221 N222 125.5(12)
C223 N222 C221 123.1(9)
C223 N222 C224 121.1(9)
C221 N222 C224 114.4(9)
O26 C225 O27 120.8(8)
O26 C225 O25 120.7(9)
O27 C225 O25 118.5(7)
O30 C226 O29 122.9(8)
O30 C226 O28 117.4(10)
O29 C226 O28 119.6(9)
O31 C227 O33 121.9(9)
O31 C227 O32 122.8(8)
O33 C227 O32 115.3(9)
O35 C228 O36 121.6(10)
O35 C228 O34 120.5(9)
O36 C228 O34 117.9(9)
O38 C229 O37 119.6(8)
O38 C229 O39 120.4(8)
O37 C229 O39 120.1(8)
O42 C230 O40 123.8(9)
O42 C230 O41 119.3(8)
O40 C230 O41 117.0(8)
C261 O260 Co13 120.4(9)
O260 C261 N262 121.0(14)
C261 N262 C264 121.2(12)
C261 N262 C263 117.6(11)
C264 N262 C263 119.8(11)
C271 O270 Co1 119.4(10)
O270 C271 N272 120.3(17)
C271 N272 C273 121.4(16)
C271 N272 C274 118.0(15)
C273 N272 C274 120.6(16)
C281 O280 Co15 116.2(10)
O280 C281 N282 116.1(17)
C283 N282 C281 131.6(17)
C283 N282 C284 116.7(13)
C281 N282 C284 111.6(14)
C301 O300 Co12 121.6(11)
O300 C301 N302 132.0(18)
C301 N302 C303 130.5(15)
C301 N302 C304 114.6(14)
C303 N302 C304 113.1(11)
C316 O315 C320 74.1(17)
C316 O315 Co11 114.0(11)
C320 O315 Co11 124.4(12)
O315 C316 N317 116.6(16)
C316 N317 C318 120.6(12)
C316 N317 C319 120.7(13)
C318 N317 C319 118.7(12)
O315 C320 N321 130.1(17)
C320 N321 C323 123.2(12)
C320 N321 C322 119.6(12)
C323 N321 C322 117.2(12)
C341 O340 Co10 121.8(9)
O340 C341 N342 120.3(14)
C341 N342 C344 121.7(12)
C341 N342 C343 120.2(12)
C344 N342 C343 117.5(11)
C351 O350 Co14 119.6(10)
O350 C351 N352 111.3(14)
C351 N352 C354 121.5(12)
C351 N352 C353 120.0(12)
C354 N352 C353 118.3(11)
O455 C456 O457 121(3)
O286 C28A O287 87.8(17)

loop_
_geom_bond_atom_site_label_1
_geom_bond_atom_site_label_2
_geom_bond_distance
Co1 O18 2.013(5)
Co1 O2 2.036(5)
Co1 O36 2.087(6)
Co1 O270 2.104(7)
Co1 O40 2.140(5)
Co1 O17 2.212(7)
O1 C1 1.415(12)
C1 C2 1.475(14)
Co2 O18 1.994(5)
Co2 O19 2.027(5)
Co2 O26 2.080(5)
Co2 O40 2.144(5)
Co2 O35 2.147(6)
Co2 O220 2.264(8)
O2 C7 1.328(10)
O2 Co9 1.997(6)
C2 C7 1.387(15)
C2 C3 1.451(14)
Co3 O22 2.000(6)
Co3 O23 2.035(6)
Co3 O35 2.104(5)
Co3 O38 2.140(5)
Co3 O26 2.171(6)
Co3 O220 2.262(8)
O3 C14 1.378(10)
O3 Co9 2.045(7)
O3 Co10 2.073(6)
C3 C4 1.353(16)
Co4 O22 2.012(6)
Co4 O14 2.017(5)
Co4 O38 2.091(6)
Co4 O25 2.114(6)
Co4 O13 2.165(7)
Co4 O21 2.183(9)
O4 C15 1.417(13)
O4 Co10 2.179(7)
C4 C5 1.414(16)
C4 C16 1.530(16)
Co5 O14 2.009(5)
Co5 O15 2.021(5)
Co5 O31 2.120(5)
Co5 O25 2.121(5)
Co5 O39 2.130(5)
Co5 O200 2.235(7)
O5 C35 1.489(13)
C5 C6 1.404(13)
Co6 O10 2.015(6)
Co6 O11 2.015(6)
Co6 O39 2.095(5)
Co6 O31 2.128(6)
Co6 O28 2.149(6)
Co6 O200 2.316(7)
O6 C41 1.376(13)
O6 Co8 1.992(6)
O6 Co7 2.015(6)
C6 C7 1.430(14)
C6 C8 1.493(14)
Co7 O10 2.041(6)
Co7 O33 2.079(6)
Co7 O28 2.113(6)
Co7 O45 2.114(7)
Co7 O9 2.222(7)
O7 C48 1.392(10)
O7 Co8 2.024(6)
O7 Co15 2.036(6)
Co8 O42 2.083(5)
Co8 O33 2.112(5)
Co8 O29 2.145(7)
Co8 O210 2.328(8)
O8 C49 1.466(8)
O8 Co15 2.145(6)
C8 C9 1.509(15)
Co9 O29 2.081(6)
Co9 O36 2.142(6)
Co9 O42 2.147(6)
Co9 O210 2.252(8)
O9 C64 1.506(13)
C9 C14 1.403(14)
C9 C10 1.436(14)
Co10 O340 2.074(8)
Co10 O30 2.085(6)
Co10 O44 2.086(7)
Co10 O34 2.125(6)
O10 C70 1.332(10)
C10 C11 1.380(16)
Co11 O23 2.079(6)
Co11 O34 2.080(7)
Co11 O44 2.094(6)
Co11 O315 2.103(9)
Co11 O37 2.119(6)
Co11 O24 2.142(7)
O11 C77 1.380(10)
O11 Co12 2.058(6)
C11 C12 1.425(17)
C11 C25 1.534(13)
Co12 O300 2.050(9)
Co12 O44 2.089(6)
Co12 O37 2.091(6)
Co12 O30 2.126(6)
Co12 O12 2.178(8)
O12 C78 1.425(12)
C12 C13 1.393(15)
Co13 O19 2.070(5)
Co13 O27 2.080(6)
Co13 O43 2.087(6)
Co13 O260 2.100(7)
Co13 O41 2.130(6)
Co13 O20 2.135(6)
O13 C93 1.688(13)
C13 C14 1.359(14)
C13 C15 1.542(15)
Co14 O32 2.064(6)
Co14 O350 2.074(7)
Co14 O15 2.082(5)
Co14 O43 2.083(5)
Co14 O27 2.133(5)
Co14 O16 2.144(6)
O14 C99 1.349(11)
Co15 O43 2.081(6)
Co15 O41 2.082(5)
Co15 O280 2.108(6)
Co15 O32 2.134(6)
O15 C106 1.362(9)
O16 C107 1.424(11)
C16 C17 1.441(19)
C16 C18 1.48(2)
C16 C19 1.71(3)
O17 C125 1.500(12)
O18 C131 1.338(9)
O19 C138 1.353(9)
O20 C139 1.428(10)
O21 C160 1.559(12)
O22 C166 1.355(14)
O23 C173 1.361(13)
O24 C174 1.466(10)
O25 C225 1.284(9)
C25 C31 1.480(15)
C25 C28 1.509(16)
C25 C27 1.545(15)
C25 C30 1.548(15)
C25 C29 1.586(16)
C25 C26 1.604(16)
O26 C225 1.274(9)
O27 C225 1.284(10)
O28 C226 1.300(10)
O29 C226 1.297(11)
O30 C226 1.272(11)
O31 C227 1.246(10)
O32 C227 1.312(10)
O33 C227 1.299(10)
O34 C228 1.302(10)
O35 C228 1.255(10)
C35 C36 1.519(14)
O36 C228 1.273(10)
C36 C37 1.392(16)
C36 C41 1.414(19)
O37 C229 1.285(10)
C37 C38 1.47(2)
O38 C229 1.264(10)
C38 C39 1.341(19)
C38 C50 1.543(13)
O39 C229 1.292(10)
C39 C40 1.397(16)
O40 C230 1.264(10)
C40 C41 1.40(2)
C40 C42 1.519(18)
O41 C230 1.321(10)
O42 C230 1.263(10)
C42 C43 1.541(14)
O43 C330 1.493(14)
C43 C44 1.345(13)
C43 C48 1.375(12)
O44 C331 1.395(13)
C44 C45 1.339(17)
O45 C45A 1.516(16)
C45 C46 1.404(16)
C45 C57 1.541(12)
C46 C47 1.414(13)
C47 C48 1.384(13)
C47 C49 1.522(11)
C50 C51 1.510(15)
C50 C54 1.517(14)
C50 C55 1.521(15)
C50 C52 1.544(15)
C50 C56 1.593(15)
C50 C53 1.601(15)
C57 C62 1.444(15)
C57 C59 1.496(15)
C57 C58 1.541(15)
C57 C61 1.550(15)
C57 C63 1.648(16)
C57 C60 1.650(16)
C64 C65 1.570(15)
C65 C66 1.358(14)
C65 C70 1.433(14)
C66 C67 1.400(19)
C67 C68 1.436(19)
C67 C79 1.555(13)
C68 C69 1.400(14)
C69 C70 1.378(14)
C69 C71 1.548(14)
C71 C72 1.512(13)
C72 C77 1.424(13)
C72 C73 1.426(14)
C73 C74 1.392(15)
C74 C75 1.421(15)
C74 C86 1.565(13)
C75 C76 1.426(13)
C76 C77 1.361(13)
C76 C78 1.454(13)
C79 C84 1.526(16)
C79 C81 1.541(16)
C79 C82 1.544(15)
C79 C83 1.564(16)
C79 C85 1.569(16)
C79 C80 1.574(16)
C86 C91 1.471(15)
C86 C88 1.527(15)
C86 C89 1.552(15)
C86 C92 1.552(15)
C86 C87 1.579(15)
C86 C90 1.596(16)
C93 C94 1.714(15)
C94 C95 1.322(13)
C94 C99 1.434(15)
C95 C96 1.498(15)
C96 C97 1.374(14)
C96 C108 1.553(11)
C97 C98 1.408(13)
C98 C99 1.363(15)
C98 C100 1.530(15)
C100 C101 1.545(13)
C101 C102 1.373(11)
C101 C106 1.385(10)
C102 C103 1.358(12)
C103 C104 1.438(12)
C103 C115 1.529(12)
C104 C105 1.383(11)
C105 C106 1.410(11)
C105 C107 1.529(12)
C108 C111 1.503(13)
C108 C114 1.515(14)
C108 C113 1.538(14)
C108 C112 1.565(14)
C108 C110 1.576(14)
C108 C109 1.613(14)
C115 C117 1.512(16)
C115 C118 1.542(15)
C115 C116 1.570(16)
C125 C126 1.562(14)
C126 C131 1.362(12)
C126 C127 1.398(12)
C127 C128 1.382(13)
C128 C129 1.417(13)
C128 C140 1.489(15)
C129 C130 1.390(11)
C130 C131 1.403(12)
C130 C132 1.475(12)
C132 C133 1.551(12)
C133 C138 1.405(11)
C133 C134 1.409(12)
C134 C135 1.383(13)
C135 C136 1.376(12)
C135 C148 1.559(13)
C136 C137 1.395(12)
C137 C138 1.401(12)
C137 C139 1.503(11)
C140 C141 1.407(19)
C140 C142 1.536(19)
C140 C143 1.545(19)
C148 C151 1.477(14)
C148 C150 1.566(14)
C148 C149 1.602(15)
C160 C161 1.542(15)
C161 C166 1.41(2)
C161 C162 1.526(17)
C162 C163 1.43(2)
C163 C164 1.36(2)
C163 C175 1.595(14)
C164 C165 1.404(17)
C165 C166 1.43(2)
C165 C167 1.49(2)
C167 C168 1.534(19)
C168 C169 1.360(15)
C168 C173 1.409(19)
C169 C170 1.412(18)
C170 C171 1.328(18)
C170 C185 1.622(13)
C171 C172 1.338(16)
C172 C173 1.336(18)
C172 C174 1.502(14)
C175 C180 1.495(15)
C175 C179 1.525(15)
C175 C177 1.531(15)
C175 C176 1.540(15)
C175 C178 1.549(15)
C175 C181 1.589(15)
C185 C191 1.515(15)
C185 C190 1.524(15)
C185 C188 1.541(15)
C185 C186 1.546(15)
C185 C187 1.549(15)
C185 C189 1.568(15)
O200 C201 1.203(10)
C201 N202 1.390(11)
N202 C203 1.371(11)
N202 C204 1.389(11)
O210 C211 1.231(11)
C211 N212 1.410(13)
N212 C213 1.368(12)
N212 C214 1.474(12)
O220 C221 1.180(10)
C221 N222 1.368(12)
N222 C223 1.318(11)
N222 C224 1.413(11)
O260 C261 1.218(13)
C261 N262 1.397(15)
N262 C264 1.418(15)
N262 C263 1.472(15)
O270 C271 1.260(14)
C271 N272 1.415(16)
N272 C273 1.432(15)
N272 C274 1.464(16)
O280 C281 1.179(18)
C281 N282 1.33(2)
N282 C283 1.32(2)
N282 C284 1.57(2)
O286 C28A 1.499(15)
O287 C28A 1.506(15)
O300 C301 1.244(17)
C301 N302 1.306(17)
N302 C303 1.511(17)
N302 C304 1.582(17)
O315 C316 1.121(15)
O315 C320 1.193(14)
C316 N317 1.404(16)
N317 C318 1.461(16)
N317 C319 1.474(16)
C320 N321 1.412(16)
N321 C323 1.435(16)
N321 C322 1.501(15)
O340 C341 1.218(13)
C341 N342 1.383(15)
N342 C344 1.442(14)
N342 C343 1.444(14)
O350 C351 1.142(14)
C351 N352 1.387(16)
N352 C354 1.397(16)
N352 C353 1.439(15)
O455 C456 1.18(3)
C456 O457 1.30(3)

loop_
_platon_squeeze_void_nr
_platon_squeeze_void_average_x
_platon_squeeze_void_average_y
_platon_squeeze_void_average_z
_platon_squeeze_void_volume
_platon_squeeze_void_count_electrons
_platon_squeeze_void_content
1 -0.008 0.000 0.008 2702 1360 ' '
